data_7247255
loop_
_publ_author_name
'Gao, Yu-Quan'
'Wu, Wei-Hong'
'Mao, Hui'
'Zhang, Ya-Ge'
'Zhan, Cai-Hong'
'Jiang, Zhan-Guo'

_publ_section_title
;
 Transformations of silver(i) chalcogenide clusters induced by halide ions
 as dopant components rather than surface active species
;
_journal_issue 35
_journal_name_full CrystEngComm
_journal_page_first 4934
_journal_page_last 4938
_journal_paper_doi 10.1039/D3CE00716B
_journal_volume 25
_journal_year 2023
_chemical_formula_moiety '4(F6 Sb), C192 H288 Ag45 Cl6'
_chemical_formula_sum 'C192 H288 Ag45 Cl6 F24 Sb4'
_chemical_formula_weight 8606.06
_space_group_crystal_system triclinic
_space_group_IT_number 2
_space_group_name_Hall '-P 1'
_space_group_name_H-M_alt 'P -1'
_atom_sites_solution_hydrogens mixed
_atom_sites_solution_primary dual
_audit_creation_date 2023-06-08
_audit_creation_method
;
Olex2 1.5
(compiled 2021.08.20 svn.r13c46975 for OlexSys, GUI svn.r6392)
;
_audit_update_record
;
2023-07-03 deposited with the CCDC.	2023-08-28 downloaded from the CCDC.
;
_cell_angle_alpha 102.885(6)
_cell_angle_beta 116.443(5)
_cell_angle_gamma 108.691(6)
_cell_formula_units_Z 1
_cell_length_a 19.854(4)
_cell_length_b 20.442(4)
_cell_length_c 20.492(4)
_cell_measurement_reflns_used 4101
_cell_measurement_temperature 150.00
_cell_measurement_theta_max 21.57
_cell_measurement_theta_min 2.46
_cell_volume 6365(2)
_computing_cell_refinement 'SAINT V8.38A (Bruker, 2018)'
_computing_data_reduction 'SAINT V8.38A (Bruker, 2018)'
_computing_molecular_graphics 'Olex2 1.5 (Dolomanov et al., 2009)'
_computing_publication_material 'Olex2 1.5 (Dolomanov et al., 2009)'
_computing_structure_refinement 'SHELXL 2018/3 (Sheldrick, 2015)'
_computing_structure_solution 'SHELXT 2014/5 (Sheldrick, 2014)'
_diffrn_ambient_temperature 150.00
_diffrn_measured_fraction_theta_full 0.992
_diffrn_measured_fraction_theta_max 0.992
_diffrn_measurement_device_type 'BRUKER D8 VENTURE'
_diffrn_measurement_method '\f and \w scans'
_diffrn_radiation_type MoK\a
_diffrn_radiation_wavelength 0.71073
_diffrn_reflns_av_R_equivalents 0.0864
_diffrn_reflns_av_unetI/netI 0.0995
_diffrn_reflns_Laue_measured_fraction_full 0.992
_diffrn_reflns_Laue_measured_fraction_max 0.992
_diffrn_reflns_limit_h_max 19
_diffrn_reflns_limit_h_min -19
_diffrn_reflns_limit_k_max 20
_diffrn_reflns_limit_k_min -20
_diffrn_reflns_limit_l_max 20
_diffrn_reflns_limit_l_min -19
_diffrn_reflns_number 35923
_diffrn_reflns_point_group_measured_fraction_full 0.992
_diffrn_reflns_point_group_measured_fraction_max 0.992
_diffrn_reflns_theta_full 20.815
_diffrn_reflns_theta_max 20.815
_diffrn_reflns_theta_min 2.241
_diffrn_source_current 1.4
_diffrn_source_power 0.07
_diffrn_source_voltage 50.0
_diffrn_standards_number 0
_exptl_absorpt_coefficient_mu 3.902
_exptl_absorpt_correction_T_max 0.7449
_exptl_absorpt_correction_T_min 0.6481
_exptl_absorpt_correction_type multi-scan
_exptl_absorpt_process_details
;
SADABS-2016/2 (Bruker,2016/2) was used for absorption correction.
wR2(int) was 0.0876 before and 0.0638 after correction.
The Ratio of minimum to maximum transmission is 0.8700.
The \l/2 correction factor is Not present.
;
_exptl_crystal_colour yellow
_exptl_crystal_colour_primary yellow
_exptl_crystal_density_diffrn 2.245
_exptl_crystal_description block
_exptl_crystal_F_000 4077
_exptl_crystal_size_max 0.12
_exptl_crystal_size_mid 0.11
_exptl_crystal_size_min 0.1
_refine_diff_density_max 3.447
_refine_diff_density_min -2.219
_refine_diff_density_rms 0.281
_refine_ls_extinction_method none
_refine_ls_goodness_of_fit_ref 1.352
_refine_ls_hydrogen_treatment constr
_refine_ls_matrix_type full
_refine_ls_number_parameters 1264
_refine_ls_number_reflns 13225
_refine_ls_number_restraints 1478
_refine_ls_restrained_S_all 1.285
_refine_ls_R_factor_all 0.2004
_refine_ls_R_factor_gt 0.1303
_refine_ls_shift/su_max 0.021
_refine_ls_shift/su_mean 0.000
_refine_ls_structure_factor_coef Fsqd
_refine_ls_weighting_details 'w=1/[\s^2^(Fo^2^)+(0.2000P)^2^] where P=(Fo^2^+2Fc^2^)/3'
_refine_ls_weighting_scheme calc
_refine_ls_wR_factor_gt 0.3589
_refine_ls_wR_factor_ref 0.4174
_reflns_Friedel_coverage 0.000
_reflns_number_gt 6955
_reflns_number_total 13225
_reflns_threshold_expression 'I > 2\s(I)'
_cod_data_source_file d3ce00716b2.cif
_cod_data_source_block p-1_a
_cod_depositor_comments 'Adding full bibliography for 7247254--7247256.cif.'
_cod_original_cell_volume 6364(2)
_cod_database_code 7247255
_shelx_shelxl_version_number 2018/3
_shelx_space_group_comment
;
The symmetry employed for this shelxl refinement is uniquely defined
by the following loop, which should always be used as a source of
symmetry information in preference to the above space-group names.
They are only intended as comments.
;
_olex2_refinement_description
;
1. Fixed Uiso
 At 1.5 times of:
  All C(H,H,H) groups
2. Restrained distances
 C21-C81
 2.5 with sigma of 0.02
 C77-C47
 2.5 with sigma of 0.02
 C15-C75
 1.5 with sigma of 0.02
 C57-C21
 1.5 with sigma of 0.02
 C91-C87
 1.5 with sigma of 0.02
 C6-C8
 1.23 with sigma of 0.02
 C1-C14
 1.23 with sigma of 0.02
 C56-C74
 1.23 with sigma of 0.02
3. Uiso/Uaniso restraints and constraints
C1 \\sim C2 \\sim C3 \\sim C4 \\sim C5 \\sim C6 \\sim C7 \\sim C8 \\sim C9
\\sim C10 \\sim C11 \\sim C12 \\sim C13 \\sim C14 \\sim C15 \\sim C16 \\sim C17
\\sim C18 \\sim C19 \\sim C20 \\sim C21 \\sim C22 \\sim C23 \\sim C24 \\sim C25
\\sim C26 \\sim C27 \\sim C28 \\sim C29 \\sim C30 \\sim C31 \\sim C32 \\sim C33
\\sim C34 \\sim C35 \\sim C36 \\sim C37 \\sim C38 \\sim C39 \\sim C40 \\sim C41
\\sim C42 \\sim C43 \\sim C44 \\sim C45 \\sim C46 \\sim C47 \\sim C48 \\sim C49
\\sim C50 \\sim C51 \\sim C52 \\sim C53 \\sim C54 \\sim C55 \\sim C56 \\sim C57
\\sim C58 \\sim C59 \\sim C60 \\sim C61 \\sim C62 \\sim C63 \\sim C64 \\sim C65
\\sim C66 \\sim C67 \\sim C68 \\sim C69 \\sim C70 \\sim C71 \\sim C72 \\sim C73
\\sim C74 \\sim C75 \\sim C76 \\sim C77 \\sim C78 \\sim C79 \\sim C80 \\sim C81
\\sim C82 \\sim C83 \\sim C84 \\sim C85 \\sim C86 \\sim C87 \\sim C88 \\sim C89
\\sim C90 \\sim C91 \\sim C92 \\sim C93 \\sim C94 \\sim C95 \\sim C96: within
3.8A with sigma of 0.01 and sigma for terminal atoms of 0.02 within 3.8A
F1 \\sim F4 \\sim F5 \\sim F6 \\sim F9 \\sim F12: within 2A with sigma of 0.01
and sigma for terminal atoms of 0.02 within 2A
F2 \\sim F3 \\sim F7 \\sim F8 \\sim F10 \\sim F11: within 2A with sigma of
0.001 and sigma for terminal atoms of 0.002 within 2A
4.a Riding coordinates:
 C24(H24A,H24B,H24C), C47(H47A,H47B,H47C), C53(H53A,H53B,H53C), C77(H77A,H77B,
 H77C), C81(H81A,H81B,H81C), C83(H83A,H83B,H83C)
4.b Idealised Me refined as rotating group:
 C2(H2A,H2B,H2C), C3(H3A,H3B,H3C), C5(H5A,H5B,H5C), C7(H7A,H7B,H7C), C9(H9A,
 H9B,H9C), C11(H11A,H11B,H11C), C13(H13A,H13B,H13C), C17(H17A,H17B,H17C),
 C19(H19A,H19B,H19C), C21(H21A,H21B,H21C), C23(H23A,H23B,H23C), C27(H27A,H27B,
 H27C), C29(H29A,H29B,H29C), C31(H31A,H31B,H31C), C33(H33A,H33B,H33C), C35(H35A,
 H35B,H35C), C37(H37A,H37B,H37C), C39(H39A,H39B,H39C), C41(H41A,H41B,H41C),
 C45(H45A,H45B,H45C), C49(H49A,H49B,H49C), C51(H51A,H51B,H51C), C55(H55A,H55B,
 H55C), C58(H58A,H58B,H58C), C59(H59A,H59B,H59C), C61(H61A,H61B,H61C), C63(H63A,
 H63B,H63C), C65(H65A,H65B,H65C), C67(H67A,H67B,H67C), C69(H69A,H69B,H69C),
 C75(H75A,H75B,H75C), C78(H78A,H78B,H78C), C79(H79A,H79B,H79C), C84(H84A,H84B,
 H84C), C86(H86A,H86B,H86C), C88(H88A,H88B,H88C), C89(H89A,H89B,H89C), C91(H91A,
 H91B,H91C), C93(H93A,H93B,H93C), C94(H94A,H94B,H94C), C95(H95A,H95B,H95C),
 C96(H96A,H96B,H96C)
;
_smtbx_masks_void_probe_radius 1.2
_smtbx_masks_void_truncation_radius 1.2
_olex2_submission_special_instructions 'No special instructions were received'

loop_
_space_group_symop_operation_xyz
'x, y, z'
'-x, -y, -z'

loop_
_atom_site_label
_atom_site_type_symbol
_atom_site_fract_x
_atom_site_fract_y
_atom_site_fract_z
_atom_site_U_iso_or_equiv
_atom_site_adp_type
_atom_site_occupancy
_atom_site_site_symmetry_order
_atom_site_calc_flag
_atom_site_refinement_flags_posn
_atom_site_refinement_flags_adp
_atom_site_refinement_flags_occupancy
_atom_site_disorder_assembly
_atom_site_disorder_group
Sb1 Sb 1.0584(2) 0.16668(19) 0.73901(19) 0.0999(11) Uani 1 1 d . . . . .
F1 F 1.1761(19) 0.204(2) 0.792(2) 0.177(15) Uani 1 1 d . . . . .
F4 F 1.056(3) 0.193(2) 0.6569(18) 0.191(16) Uani 1 1 d . . . . .
F5 F 0.947(3) 0.140(5) 0.691(3) 0.38(5) Uani 1 1 d . . . . .
F6 F 1.040(2) 0.0687(15) 0.6862(18) 0.161(13) Uani 1 1 d . . . . .
F9 F 1.069(3) 0.1356(17) 0.821(2) 0.170(14) Uani 1 1 d . . . . .
F12 F 1.076(3) 0.2573(19) 0.793(2) 0.179(15) Uani 1 1 d . . . . .
Sb2 Sb 0.3402(2) -0.15627(19) 0.08208(18) 0.1044(11) Uani 1 1 d . . . . .
F2 F 0.257(4) -0.243(2) 0.065(3) 0.27(3) Uani 1 1 d . . . . .
F3 F 0.341(3) -0.105(2) 0.1701(19) 0.200(17) Uani 1 1 d . . . . .
F7 F 0.409(3) -0.067(3) 0.092(3) 0.22(2) Uani 1 1 d . . . . .
F8 F 0.260(2) -0.133(2) 0.020(2) 0.178(14) Uani 1 1 d . . . . .
F10 F 0.334(3) -0.216(2) -0.005(2) 0.206(18) Uani 1 1 d . . . . .
F11 F 0.432(5) -0.170(4) 0.144(5) 0.62(10) Uani 1 1 d . . . . .
Ag1 Ag 0.500000 0.500000 0.500000 0.0511(9) Uani 1 2 d S . P . .
Ag2 Ag 0.6013(3) 0.4130(2) 0.3026(3) 0.1334(17) Uani 1 1 d . . . . .
Ag3 Ag 0.6877(3) 0.3988(3) 0.6784(3) 0.1255(16) Uani 1 1 d . . . . .
Ag4 Ag 0.2362(2) 0.28051(17) 0.18440(18) 0.0800(10) Uani 1 1 d . . . . .
Ag5 Ag 0.7925(3) 0.4855(2) 0.6307(4) 0.150(2) Uani 1 1 d . . . . .
Ag6 Ag 0.4185(2) 0.2993(2) 0.22235(19) 0.0991(12) Uani 1 1 d . . . . .
Ag7 Ag 0.4459(3) 0.4519(3) 0.3236(2) 0.1257(15) Uani 1 1 d . . . . .
Ag8 Ag 0.2195(2) 0.26644(18) 0.4485(2) 0.0955(11) Uani 1 1 d . . . . .
Ag9 Ag 0.3323(4) 0.2012(2) 0.4537(3) 0.1408(19) Uani 1 1 d . . . . .
Ag10 Ag 0.4772(2) 0.2223(2) 0.4301(3) 0.1064(13) Uani 1 1 d . . . . .
Ag11 Ag 0.8386(3) 0.6228(4) 0.5998(3) 0.161(2) Uani 1 1 d . . . . .
Ag12 Ag 0.5423(3) 0.5293(2) 0.2658(2) 0.0986(11) Uani 1 1 d . . . . .
Ag13 Ag 0.5637(3) 0.3986(3) 0.7286(3) 0.1335(16) Uani 1 1 d . . . . .
Ag14 Ag 0.7235(3) 0.56450(18) 0.8030(2) 0.1178(15) Uani 1 1 d . . . . .
Ag15 Ag 0.5020(3) 0.3680(2) 0.5431(2) 0.1263(16) Uani 1 1 d . . . . .
Ag16 Ag 0.3104(3) 0.20866(19) 0.2999(2) 0.1317(18) Uani 1 1 d . . . . .
Ag17 Ag 0.7345(3) 0.5855(3) 0.4272(2) 0.1303(16) Uani 1 1 d . . . . .
Ag18 Ag 0.3727(3) 0.3036(2) 0.6174(2) 0.1166(14) Uani 1 1 d . . . . .
Ag19 Ag 0.8336(3) 0.6428(3) 0.7458(2) 0.164(2) Uani 1 1 d . . . . .
Ag20 Ag 0.6259(3) 0.4646(3) 0.4792(3) 0.1211(14) Uani 1 1 d . . . . .
Ag21 Ag 0.6651(3) 0.3277(3) 0.5254(2) 0.167(2) Uani 1 1 d . . . . .
Ag22 Ag 0.3156(2) 0.3535(2) 0.3870(2) 0.1183(14) Uani 1 1 d . . . . .
Ag23 Ag 0.5574(3) 0.2877(3) 0.3485(2) 0.1259(16) Uani 1 1 d . . . . .
Cl1 Cl 0.6486(6) 0.5154(5) 0.6272(5) 0.065(2) Uani 1 1 d . . . . .
Cl2 Cl 0.4592(6) 0.3574(5) 0.3942(5) 0.073(3) Uani 1 1 d . . . . .
Cl3 Cl 0.3992(6) 0.4191(5) 0.5521(5) 0.069(2) Uani 1 1 d . . . . .
C1 C 0.692(2) 0.448(2) 0.792(2) 0.076(6) Uani 1 1 d D U . . .
C2 C 1.026(3) 0.736(3) 0.500(3) 0.108(9) Uani 1 1 d . U . . .
H2A H 1.039090 0.695001 0.507691 0.162 Uiso 1 1 calc R U . . .
H2B H 1.073162 0.775774 0.504463 0.162 Uiso 1 1 calc R U . . .
H2C H 0.972974 0.715225 0.447090 0.162 Uiso 1 1 calc R U . . .
C3 C 0.917(3) 0.519(2) 0.911(3) 0.093(8) Uani 1 1 d . U . . .
H3A H 0.972289 0.539847 0.962606 0.140 Uiso 1 1 calc R U . . .
H3B H 0.907592 0.560738 0.901398 0.140 Uiso 1 1 calc R U . . .
H3C H 0.918788 0.489325 0.867255 0.140 Uiso 1 1 calc R U . . .
C4 C 0.535(3) 0.241(2) 0.608(2) 0.080(7) Uani 1 1 d . U . . .
C5 C 0.624(3) 0.081(3) 0.425(3) 0.117(9) Uani 1 1 d . U . . .
H5A H 0.680984 0.113557 0.474797 0.175 Uiso 1 1 calc R U . . .
H5B H 0.616803 0.029639 0.401799 0.175 Uiso 1 1 calc R U . . .
H5C H 0.580066 0.076917 0.435967 0.175 Uiso 1 1 calc R U . . .
C6 C 0.309(3) 0.0706(18) 0.344(2) 0.087(7) Uani 1 1 d D U . . .
C7 C 0.848(3) 0.478(3) 0.406(3) 0.111(9) Uani 1 1 d . U . . .
H7A H 0.795512 0.477886 0.370314 0.166 Uiso 1 1 calc R U . . .
H7B H 0.866285 0.454887 0.373183 0.166 Uiso 1 1 calc R U . . .
H7C H 0.893722 0.530074 0.444878 0.166 Uiso 1 1 calc R U . . .
C8 C 0.344(3) 0.1371(18) 0.358(2) 0.084(6) Uani 1 1 d D U . . .
C9 C 0.195(3) 0.008(2) 0.083(3) 0.108(9) Uani 1 1 d . U . . .
H9A H 0.143146 0.006896 0.043945 0.161 Uiso 1 1 calc R U . . .
H9B H 0.197429 0.013871 0.133282 0.161 Uiso 1 1 calc R U . . .
H9C H 0.194102 -0.040701 0.061211 0.161 Uiso 1 1 calc R U . . .
C10 C 0.146(2) 0.3282(19) 0.137(2) 0.072(7) Uani 1 1 d . U . . .
C11 C 0.268(3) 0.378(3) 0.000(2) 0.103(9) Uani 1 1 d . U . . .
H11A H 0.226850 0.370290 0.015647 0.155 Uiso 1 1 calc R U . . .
H11B H 0.237129 0.350414 -0.058369 0.155 Uiso 1 1 calc R U . . .
H11C H 0.301979 0.432585 0.017432 0.155 Uiso 1 1 calc R U . . .
C12 C 0.887(3) 0.320(2) 0.697(2) 0.076(7) Uani 1 1 d . U . . .
C13 C 0.870(3) 0.508(2) 0.992(2) 0.091(8) Uani 1 1 d . U . . .
H13A H 0.865909 0.475203 1.019203 0.137 Uiso 1 1 calc R U . . .
H13B H 0.831928 0.530742 0.988941 0.137 Uiso 1 1 calc R U . . .
H13C H 0.928811 0.549458 1.021665 0.137 Uiso 1 1 calc R U . . .
C14 C 0.759(2) 0.456(2) 0.846(2) 0.083(7) Uani 1 1 d D U . . .
C15 C 0.506(3) 0.340(3) 0.873(3) 0.109(8) Uani 1 1 d D U . . .
C16 C 0.286(3) 0.149(2) 0.149(3) 0.092(7) Uani 1 1 d . U . . .
C17 C 0.364(3) 0.074(3) 0.164(3) 0.112(9) Uani 1 1 d . U . . .
H17A H 0.380664 0.047953 0.132033 0.168 Uiso 1 1 calc R U . . .
H17B H 0.351203 0.046098 0.192984 0.168 Uiso 1 1 calc R U . . .
H17C H 0.411536 0.126250 0.202085 0.168 Uiso 1 1 calc R U . . .
C18 C 0.282(3) 0.207(2) 0.177(3) 0.094(7) Uani 1 1 d . U . . .
C19 C 0.603(4) 0.346(3) 0.916(3) 0.129(10) Uani 1 1 d . U . . .
H19A H 0.645659 0.395582 0.928179 0.194 Uiso 1 1 calc R U . . .
H19B H 0.602116 0.304866 0.879475 0.194 Uiso 1 1 calc R U . . .
H19C H 0.619369 0.340365 0.966791 0.194 Uiso 1 1 calc R U . . .
C20 C 0.905(3) 0.605(2) 0.701(2) 0.080(7) Uani 1 1 d . U . . .
C21 C 0.119(3) 0.048(3) 0.506(2) 0.138(10) Uani 1 1 d D U . . .
H21A H 0.093507 0.028079 0.533581 0.207 Uiso 1 1 calc R U . . .
H21B H 0.114982 0.006459 0.467800 0.207 Uiso 1 1 calc R U . . .
H21C H 0.088708 0.072517 0.477825 0.207 Uiso 1 1 calc R U . . .
C22 C 0.549(3) 0.187(2) 0.636(2) 0.082(7) Uani 1 1 d . U . . .
C23 C 0.487(3) 0.200(3) 0.037(3) 0.125(9) Uani 1 1 d . U . . .
H23A H 0.442059 0.155994 0.030556 0.187 Uiso 1 1 calc R U . . .
H23B H 0.502704 0.183695 -0.000115 0.187 Uiso 1 1 calc R U . . .
H23C H 0.466856 0.236875 0.026425 0.187 Uiso 1 1 calc R U . . .
C24 C -0.062(3) 0.210(2) -0.015(2) 0.090(8) Uani 1 1 d . U . . .
H24A H -0.101725 0.223510 -0.049901 0.135 Uiso 1 1 d R U . . .
H24B H -0.052885 0.229990 0.037979 0.135 Uiso 1 1 d R U . . .
H24C H -0.099165 0.154770 -0.043001 0.135 Uiso 1 1 d R U . . .
C25 C 0.768(3) 0.435(3) 0.459(2) 0.087(7) Uani 1 1 d . U . . .
C26 C 0.978(3) 0.619(2) 0.751(2) 0.083(7) Uani 1 1 d . U . . .
C27 C 1.081(3) 0.626(2) 0.872(2) 0.096(8) Uani 1 1 d . U . . .
H27A H 1.042567 0.634553 0.886959 0.143 Uiso 1 1 calc R U . . .
H27B H 1.140646 0.661560 0.917414 0.143 Uiso 1 1 calc R U . . .
H27C H 1.069950 0.573547 0.859519 0.143 Uiso 1 1 calc R U . . .
C28 C 0.527(3) 0.280(3) 0.232(3) 0.104(7) Uani 1 1 d . U . . .
C29 C 0.843(3) 0.249(2) 0.700(3) 0.099(9) Uani 1 1 d . U . . .
H29A H 0.793955 0.210930 0.645293 0.148 Uiso 1 1 calc R U . . .
H29B H 0.822672 0.258678 0.734902 0.148 Uiso 1 1 calc R U . . .
H29C H 0.883125 0.229307 0.721402 0.148 Uiso 1 1 calc R U . . .
C30 C 0.615(3) 0.110(2) 0.373(2) 0.083(7) Uani 1 1 d . U . . .
C31 C 1.087(3) 0.589(3) 0.760(3) 0.108(9) Uani 1 1 d . U . . .
H31A H 1.035170 0.541070 0.717549 0.162 Uiso 1 1 calc R U . . .
H31B H 1.128352 0.578581 0.798811 0.162 Uiso 1 1 calc R U . . .
H31C H 1.113176 0.614697 0.735124 0.162 Uiso 1 1 calc R U . . .
C32 C 0.414(3) 0.422(3) 0.206(2) 0.093(7) Uani 1 1 d . U . . .
C33 C 0.278(3) 0.079(3) 0.028(3) 0.113(9) Uani 1 1 d . U . . .
H33A H 0.334836 0.115542 0.044239 0.170 Uiso 1 1 calc R U . . .
H33B H 0.235881 0.094463 -0.001637 0.170 Uiso 1 1 calc R U . . .
H33C H 0.261669 0.027809 -0.006857 0.170 Uiso 1 1 calc R U . . .
C34 C 0.269(3) -0.012(2) 0.329(2) 0.085(7) Uani 1 1 d . U . . .
C35 C 0.485(3) 0.159(2) 0.654(2) 0.100(9) Uani 1 1 d . U . . .
H35A H 0.464468 0.195606 0.661632 0.150 Uiso 1 1 calc R U . . .
H35B H 0.511347 0.152009 0.703613 0.150 Uiso 1 1 calc R U . . .
H35C H 0.436909 0.109609 0.609244 0.150 Uiso 1 1 calc R U . . .
C36 C 0.381(3) 0.389(3) 0.134(2) 0.095(7) Uani 1 1 d . U . . .
C37 C 0.529(4) 0.408(3) 0.947(3) 0.125(10) Uani 1 1 d . U . . .
H37A H 0.477630 0.398668 0.947294 0.187 Uiso 1 1 calc R U . . .
H37B H 0.550607 0.455762 0.942599 0.187 Uiso 1 1 calc R U . . .
H37C H 0.573283 0.411167 0.997334 0.187 Uiso 1 1 calc R U . . .
C38 C 0.518(3) 0.282(2) 0.573(2) 0.085(6) Uani 1 1 d . U . . .
C39 C 0.793(3) 0.336(2) 0.402(3) 0.104(8) Uani 1 1 d . U . . .
H39A H 0.784112 0.309655 0.433745 0.156 Uiso 1 1 calc R U . . .
H39B H 0.834273 0.327365 0.391284 0.156 Uiso 1 1 calc R U . . .
H39C H 0.738759 0.315745 0.350019 0.156 Uiso 1 1 calc R U . . .
C40 C 0.138(3) 0.188(2) 0.273(2) 0.084(7) Uani 1 1 d . U . . .
C41 C 0.692(3) 0.134(3) 0.369(3) 0.115(8) Uani 1 1 d . U . . .
H41A H 0.682471 0.150669 0.326118 0.172 Uiso 1 1 calc R U . . .
H41B H 0.703196 0.090662 0.358608 0.172 Uiso 1 1 calc R U . . .
H41C H 0.742062 0.176411 0.421153 0.172 Uiso 1 1 calc R U . . .
C42 C 0.550(3) 0.265(3) 0.190(3) 0.106(8) Uani 1 1 d . U . . .
C43 C 0.576(3) 0.244(3) 0.135(3) 0.108(8) Uani 1 1 d . U . . .
C44 C 0.598(3) 0.171(2) 0.396(2) 0.083(7) Uani 1 1 d . U . . .
C45 C 0.612(3) 0.309(3) 0.117(3) 0.123(9) Uani 1 1 d . U . . .
H45A H 0.591173 0.345087 0.127943 0.185 Uiso 1 1 calc R U . . .
H45B H 0.592743 0.289246 0.060725 0.185 Uiso 1 1 calc R U . . .
H45C H 0.674568 0.335034 0.152235 0.185 Uiso 1 1 calc R U . . .
C46 C 0.778(2) 0.383(2) 0.651(2) 0.072(7) Uani 1 1 d . U . . .
C47 C 0.689(3) 0.508(3) 0.136(3) 0.149(10) Uani 1 1 d D U . . .
H47A H 0.726146 0.504107 0.115863 0.224 Uiso 1 1 d R U . . .
H47B H 0.653046 0.516817 0.091763 0.224 Uiso 1 1 d R U . . .
H47C H 0.655806 0.456457 0.129653 0.224 Uiso 1 1 d R U . . .
C48 C 0.922(3) 0.715(3) 0.538(3) 0.107(8) Uani 1 1 d . U . . .
C49 C 0.262(3) -0.015(2) 0.403(2) 0.105(9) Uani 1 1 d . U . . .
H49A H 0.202132 -0.035613 0.385506 0.158 Uiso 1 1 calc R U . . .
H49B H 0.296303 0.036412 0.446958 0.158 Uiso 1 1 calc R U . . .
H49C H 0.284197 -0.048521 0.421749 0.158 Uiso 1 1 calc R U . . .
C50 C 0.239(3) 0.157(3) 0.539(3) 0.114(9) Uani 1 1 d . U . . .
C51 C 0.910(3) 0.303(2) 0.631(2) 0.098(8) Uani 1 1 d . U . . .
H51A H 0.935801 0.350700 0.627263 0.147 Uiso 1 1 calc R U . . .
H51B H 0.857599 0.265253 0.578273 0.147 Uiso 1 1 calc R U . . .
H51C H 0.950725 0.283427 0.647664 0.147 Uiso 1 1 calc R U . . .
C52 C 0.201(3) 0.252(2) 0.319(2) 0.090(7) Uani 1 1 d . U . . .
C53 C 0.003(3) 0.268(2) -0.070(2) 0.089(8) Uani 1 1 d . U . . .
H53A H 0.039048 0.323590 -0.039238 0.133 Uiso 1 1 d R U . . .
H53B H -0.052952 0.256220 -0.111588 0.133 Uiso 1 1 d R U . . .
H53C H 0.021088 0.248800 -0.104318 0.133 Uiso 1 1 d R U . . .
C54 C 1.015(3) 0.768(3) 0.560(3) 0.103(8) Uani 1 1 d . U . . .
C55 C 1.117(3) 0.731(2) 0.830(3) 0.102(9) Uani 1 1 d . U . . .
H55A H 1.120516 0.738682 0.785393 0.153 Uiso 1 1 calc R U . . .
H55B H 1.175447 0.752021 0.877288 0.153 Uiso 1 1 calc R U . . .
H55C H 1.087851 0.756281 0.842570 0.153 Uiso 1 1 calc R U . . .
C56 C 0.658(3) 0.510(3) 0.292(3) 0.127(9) Uani 1 1 d D U . . .
C57 C 0.211(3) 0.106(3) 0.567(3) 0.112(9) Uani 1 1 d D U . . .
C58 C 0.630(3) 0.218(2) 0.713(2) 0.089(8) Uani 1 1 d . U . . .
H58A H 0.677750 0.241404 0.707702 0.133 Uiso 1 1 calc R U . . .
H58B H 0.632982 0.177091 0.728993 0.133 Uiso 1 1 calc R U . . .
H58C H 0.634080 0.257531 0.754468 0.133 Uiso 1 1 calc R U . . .
C59 C 0.916(3) 0.452(3) 0.536(3) 0.111(9) Uani 1 1 d . U . . .
H59A H 0.957200 0.505949 0.557983 0.166 Uiso 1 1 calc R U . . .
H59B H 0.941258 0.419898 0.527695 0.166 Uiso 1 1 calc R U . . .
H59C H 0.899751 0.444591 0.573541 0.166 Uiso 1 1 calc R U . . .
C60 C 0.582(3) 0.219(2) 0.416(2) 0.088(7) Uani 1 1 d . U . . .
C61 C 0.183(3) -0.059(2) 0.253(2) 0.105(9) Uani 1 1 d . U . . .
H61A H 0.161309 -0.112503 0.243593 0.158 Uiso 1 1 calc R U . . .
H61B H 0.186057 -0.053489 0.207986 0.158 Uiso 1 1 calc R U . . .
H61C H 0.143555 -0.041202 0.256982 0.158 Uiso 1 1 calc R U . . .
C62 C 0.844(3) 0.466(2) 0.914(2) 0.086(7) Uani 1 1 d . U . . .
C63 C 0.962(3) 0.372(2) 0.775(2) 0.100(9) Uani 1 1 d . U . . .
H63A H 1.001821 0.350871 0.788425 0.150 Uiso 1 1 calc R U . . .
H63B H 0.947160 0.378527 0.814589 0.150 Uiso 1 1 calc R U . . .
H63C H 0.988763 0.421130 0.774797 0.150 Uiso 1 1 calc R U . . .
C64 C 0.048(3) 0.115(2) 0.216(3) 0.092(7) Uani 1 1 d . U . . .
C65 C 1.032(3) 0.843(3) 0.582(3) 0.120(10) Uani 1 1 d . U . . .
H65A H 0.981749 0.846682 0.574465 0.180 Uiso 1 1 calc R U . . .
H65B H 1.047853 0.862096 0.547996 0.180 Uiso 1 1 calc R U . . .
H65C H 1.080452 0.873786 0.638684 0.180 Uiso 1 1 calc R U . . .
C66 C 0.268(3) 0.196(3) 0.509(3) 0.114(9) Uani 1 1 d . U . . .
C67 C 0.324(3) -0.047(2) 0.323(3) 0.110(9) Uani 1 1 d . U . . .
H67A H 0.382067 -0.017127 0.372587 0.164 Uiso 1 1 calc R U . . .
H67B H 0.327585 -0.045526 0.276747 0.164 Uiso 1 1 calc R U . . .
H67C H 0.298872 -0.099779 0.315212 0.164 Uiso 1 1 calc R U . . .
C68 C 0.832(3) 0.429(3) 0.452(2) 0.090(7) Uani 1 1 d . U . . .
C69 C 0.041(3) 0.068(2) 0.267(2) 0.094(8) Uani 1 1 d . U . . .
H69A H 0.096094 0.092248 0.319336 0.141 Uiso 1 1 calc R U . . .
H69B H 0.026409 0.015465 0.237392 0.141 Uiso 1 1 calc R U . . .
H69C H -0.003768 0.067279 0.275974 0.141 Uiso 1 1 calc R U . . .
C70 C 0.856(3) 0.678(3) 0.527(3) 0.111(8) Uani 1 1 d . U . . .
C71 C 0.089(2) 0.2813(18) 0.068(2) 0.068(6) Uani 1 1 d . U . . .
C72 C 0.480(4) 0.345(3) 0.806(3) 0.114(9) Uani 1 1 d . U . . .
C73 C 0.826(3) 0.353(2) 0.673(2) 0.084(7) Uani 1 1 d . U . . .
C74 C 0.705(3) 0.549(3) 0.277(4) 0.133(9) Uani 1 1 d D U . . .
C75 C 0.445(3) 0.261(3) 0.851(3) 0.133(10) Uani 1 1 d D U . . .
H75A H 0.474734 0.242305 0.888973 0.200 Uiso 1 1 calc R U . . .
H75B H 0.424711 0.227140 0.796090 0.200 Uiso 1 1 calc R U . . .
H75C H 0.396563 0.260327 0.852184 0.200 Uiso 1 1 calc R U . . .
C76 C 1.065(3) 0.641(2) 0.803(3) 0.088(7) Uani 1 1 d . U . . .
C77 C 0.832(3) 0.581(3) 0.267(3) 0.148(10) Uani 1 1 d D U . . .
H77A H 0.837233 0.545632 0.291956 0.223 Uiso 1 1 d R U . . .
H77B H 0.877653 0.633282 0.307016 0.223 Uiso 1 1 d R U . . .
H77C H 0.854933 0.573381 0.232426 0.223 Uiso 1 1 d R U . . .
C78 C 0.019(2) 0.1538(19) -0.037(2) 0.082(8) Uani 1 1 d . U . . .
H78A H -0.032102 0.119080 -0.091800 0.124 Uiso 1 1 calc R U . . .
H78B H 0.022006 0.128934 -0.001173 0.124 Uiso 1 1 calc R U . . .
H78C H 0.070452 0.166570 -0.038778 0.124 Uiso 1 1 calc R U . . .
C79 C 0.528(3) 0.042(3) 0.301(3) 0.121(9) Uani 1 1 d . U . . .
H79A H 0.482656 0.044673 0.306757 0.182 Uiso 1 1 calc R U . . .
H79B H 0.528927 -0.005594 0.301017 0.182 Uiso 1 1 calc R U . . .
H79C H 0.518485 0.044186 0.250561 0.182 Uiso 1 1 calc R U . . .
C80 C 0.016(2) 0.2277(19) -0.006(2) 0.071(6) Uani 1 1 d . U . . .
C81 C 0.203(3) 0.160(3) 0.640(3) 0.139(10) Uani 1 1 d D U . . .
H81A H 0.244011 0.213903 0.664216 0.208 Uiso 1 1 d R U . . .
H81B H 0.215431 0.141483 0.682726 0.208 Uiso 1 1 d R U . . .
H81C H 0.144501 0.153283 0.615986 0.208 Uiso 1 1 d R U . . .
C82 C 0.452(3) 0.360(3) 0.741(3) 0.107(8) Uani 1 1 d . U . . .
C83 C 0.246(4) 0.068(3) 0.601(3) 0.140(10) Uani 1 1 d . U . . .
H83A H 0.211746 0.013934 0.561756 0.209 Uiso 1 1 d R U . . .
H83B H 0.248136 0.072324 0.650456 0.209 Uiso 1 1 d R U . . .
H83C H 0.304576 0.087714 0.613566 0.209 Uiso 1 1 d R U . . .
C84 C 0.062(3) 0.070(2) 0.152(2) 0.098(9) Uani 1 1 d . U . . .
H84A H 0.110720 0.105994 0.155048 0.147 Uiso 1 1 calc R U . . .
H84B H 0.009937 0.047426 0.097656 0.147 Uiso 1 1 calc R U . . .
H84C H 0.072629 0.029867 0.165032 0.147 Uiso 1 1 calc R U . . .
C85 C 0.746(4) 0.578(3) 0.237(4) 0.134(9) Uani 1 1 d . U . . .
C86 C 1.085(3) 0.773(3) 0.637(3) 0.116(9) Uani 1 1 d . U . . .
H86A H 1.087294 0.801934 0.683510 0.174 Uiso 1 1 calc R U . . .
H86B H 1.140473 0.798016 0.644042 0.174 Uiso 1 1 calc R U . . .
H86C H 1.072582 0.720845 0.632935 0.174 Uiso 1 1 calc R U . . .
C87 C 0.326(3) 0.348(3) 0.040(2) 0.092(7) Uani 1 1 d D U . . .
C88 C 0.837(3) 0.383(2) 0.900(2) 0.094(8) Uani 1 1 d . U . . .
H88A H 0.776946 0.343737 0.863661 0.141 Uiso 1 1 calc R U . . .
H88B H 0.861831 0.380319 0.952363 0.141 Uiso 1 1 calc R U . . .
H88C H 0.869099 0.375290 0.876883 0.141 Uiso 1 1 calc R U . . .
C89 C 0.618(3) 0.193(3) 0.161(3) 0.123(9) Uani 1 1 d . U . . .
H89A H 0.626395 0.193972 0.211970 0.184 Uiso 1 1 calc R U . . .
H89B H 0.673976 0.212037 0.167350 0.184 Uiso 1 1 calc R U . . .
H89C H 0.580548 0.139661 0.118885 0.184 Uiso 1 1 calc R U . . .
C90 C 0.279(3) 0.079(2) 0.103(3) 0.098(7) Uani 1 1 d . U . . .
C91 C 0.394(3) 0.366(3) 0.024(3) 0.118(9) Uani 1 1 d D U . . .
H91A H 0.426714 0.421068 0.044212 0.177 Uiso 1 1 calc R U . . .
H91B H 0.366622 0.341293 -0.034858 0.177 Uiso 1 1 calc R U . . .
H91C H 0.431728 0.345841 0.050190 0.177 Uiso 1 1 calc R U . . .
C92 C 0.718(3) 0.445(3) 0.471(2) 0.091(7) Uani 1 1 d . U . . .
C93 C 0.271(3) 0.264(3) 0.007(2) 0.116(9) Uani 1 1 d . U . . .
H93A H 0.282719 0.248578 0.050811 0.174 Uiso 1 1 calc R U . . .
H93B H 0.282524 0.236687 -0.029166 0.174 Uiso 1 1 calc R U . . .
H93C H 0.210226 0.251535 -0.024103 0.174 Uiso 1 1 calc R U . . .
C94 C -0.017(3) 0.132(2) 0.184(2) 0.097(9) Uani 1 1 d . U . . .
H94A H 0.006135 0.187296 0.200075 0.145 Uiso 1 1 calc R U . . .
H94B H -0.053510 0.116195 0.204154 0.145 Uiso 1 1 calc R U . . .
H94C H -0.052095 0.104682 0.125008 0.145 Uiso 1 1 calc R U . . .
C95 C 0.738(4) 0.638(3) 0.230(4) 0.146(10) Uani 1 1 d . U . . .
H95A H 0.778283 0.682675 0.282961 0.219 Uiso 1 1 calc R U . . .
H95B H 0.679480 0.627808 0.210680 0.219 Uiso 1 1 calc R U . . .
H95C H 0.751616 0.648652 0.191738 0.219 Uiso 1 1 calc R U . . .
C96 C 0.527(3) 0.119(2) 0.570(2) 0.097(8) Uani 1 1 d . U . . .
H96A H 0.468381 0.098614 0.522925 0.146 Uiso 1 1 calc R U . . .
H96B H 0.529847 0.079045 0.588883 0.146 Uiso 1 1 calc R U . . .
H96C H 0.567372 0.132689 0.554147 0.146 Uiso 1 1 calc R U . . .

loop_
_atom_site_aniso_label
_atom_site_aniso_U_11
_atom_site_aniso_U_22
_atom_site_aniso_U_33
_atom_site_aniso_U_23
_atom_site_aniso_U_13
_atom_site_aniso_U_12
Sb1 0.096(3) 0.109(2) 0.095(2) 0.0368(18) 0.064(2) 0.039(2)
F1 0.09(2) 0.28(4) 0.17(3) 0.15(3) 0.08(2) 0.06(3)
F4 0.19(4) 0.22(4) 0.10(2) 0.08(2) 0.06(2) 0.06(3)
F5 0.11(3) 0.71(13) 0.27(6) 0.13(7) 0.13(4) 0.17(6)
F6 0.25(4) 0.11(2) 0.14(2) 0.038(18) 0.11(3) 0.09(2)
F9 0.27(4) 0.15(2) 0.20(3) 0.10(2) 0.21(3) 0.09(3)
F12 0.29(5) 0.17(3) 0.20(3) 0.09(3) 0.19(4) 0.15(3)
Sb2 0.111(3) 0.112(2) 0.0792(19) 0.0271(18) 0.053(2) 0.050(2)
F2 0.39(7) 0.12(3) 0.23(4) 0.06(3) 0.20(5) 0.00(3)
F3 0.25(5) 0.16(3) 0.12(2) 0.01(2) 0.09(3) 0.08(3)
F7 0.29(5) 0.32(5) 0.31(5) 0.23(5) 0.26(5) 0.22(5)
F8 0.15(3) 0.19(3) 0.16(3) 0.05(2) 0.04(2) 0.12(3)
F10 0.25(4) 0.25(4) 0.14(3) 0.03(3) 0.12(3) 0.17(4)
F11 0.29(8) 0.32(7) 0.59(13) -0.17(8) -0.13(8) 0.25(7)
Ag1 0.048(2) 0.061(2) 0.051(2) 0.0316(17) 0.0279(18) 0.0285(19)
Ag2 0.154(4) 0.091(3) 0.233(5) 0.084(3) 0.154(4) 0.065(3)
Ag3 0.169(4) 0.206(4) 0.135(3) 0.122(3) 0.123(3) 0.143(4)
Ag4 0.076(2) 0.0743(19) 0.084(2) 0.0324(16) 0.0378(18) 0.0401(18)
Ag5 0.107(3) 0.096(3) 0.280(6) 0.108(4) 0.119(4) 0.050(3)
Ag6 0.063(2) 0.129(3) 0.080(2) 0.027(2) 0.0350(18) 0.039(2)
Ag7 0.172(4) 0.165(4) 0.072(2) 0.062(2) 0.073(3) 0.100(3)
Ag8 0.086(3) 0.082(2) 0.118(3) 0.041(2) 0.061(2) 0.037(2)
Ag9 0.235(6) 0.119(3) 0.220(5) 0.113(3) 0.197(5) 0.115(4)
Ag10 0.083(3) 0.095(2) 0.174(4) 0.072(2) 0.086(3) 0.045(2)
Ag11 0.120(4) 0.266(6) 0.186(5) 0.169(5) 0.105(4) 0.109(4)
Ag12 0.112(3) 0.110(3) 0.096(2) 0.053(2) 0.064(2) 0.061(2)
Ag13 0.075(3) 0.156(4) 0.179(4) 0.111(3) 0.059(3) 0.055(3)
Ag14 0.115(3) 0.065(2) 0.080(2) 0.0332(17) 0.010(2) 0.009(2)
Ag15 0.151(4) 0.092(3) 0.107(3) 0.056(2) 0.036(3) 0.073(3)
Ag16 0.163(4) 0.077(2) 0.069(2) 0.0406(18) 0.017(2) 0.031(2)
Ag17 0.086(3) 0.144(3) 0.094(3) -0.002(2) 0.046(2) 0.027(3)
Ag18 0.107(3) 0.089(2) 0.084(2) 0.0214(19) 0.029(2) 0.020(2)
Ag19 0.074(3) 0.270(6) 0.070(2) -0.012(3) 0.034(2) 0.068(3)
Ag20 0.100(3) 0.182(4) 0.137(3) 0.078(3) 0.083(3) 0.096(3)
Ag21 0.122(4) 0.170(4) 0.087(3) -0.021(3) -0.006(3) 0.088(3)
Ag22 0.078(3) 0.096(3) 0.119(3) 0.029(2) 0.045(2) 0.005(2)
Ag23 0.169(4) 0.194(4) 0.121(3) 0.123(3) 0.105(3) 0.126(4)
Cl1 0.056(6) 0.070(5) 0.050(5) 0.023(4) 0.029(4) 0.015(5)
Cl2 0.067(7) 0.075(6) 0.066(5) 0.035(5) 0.036(5) 0.021(5)
Cl3 0.079(7) 0.063(5) 0.069(5) 0.028(5) 0.047(5) 0.030(5)
C1 0.085(13) 0.081(11) 0.091(12) 0.043(10) 0.055(10) 0.058(11)
C2 0.074(15) 0.144(19) 0.121(16) 0.041(16) 0.070(14) 0.057(16)
C3 0.090(14) 0.089(13) 0.102(13) 0.046(11) 0.047(12) 0.052(12)
C4 0.088(11) 0.064(10) 0.086(10) 0.040(8) 0.038(9) 0.044(9)
C5 0.116(14) 0.110(14) 0.101(13) 0.038(12) 0.045(12) 0.059(12)
C6 0.096(12) 0.070(10) 0.086(11) 0.043(9) 0.041(10) 0.037(10)
C7 0.082(14) 0.145(15) 0.105(13) 0.045(12) 0.054(12) 0.059(13)
C8 0.094(11) 0.065(9) 0.086(10) 0.044(9) 0.040(9) 0.040(9)
C9 0.101(15) 0.105(14) 0.102(14) 0.038(12) 0.059(12) 0.036(13)
C10 0.071(13) 0.054(11) 0.062(10) 0.017(8) 0.023(10) 0.027(10)
C11 0.113(18) 0.149(18) 0.075(13) 0.072(14) 0.060(14) 0.064(15)
C12 0.072(14) 0.084(13) 0.085(13) 0.039(11) 0.055(11) 0.032(11)
C13 0.091(14) 0.087(12) 0.099(13) 0.042(11) 0.043(12) 0.059(12)
C14 0.087(13) 0.084(11) 0.097(12) 0.041(10) 0.054(10) 0.057(11)
C15 0.15(2) 0.153(19) 0.102(15) 0.092(15) 0.084(16) 0.103(17)
C16 0.092(14) 0.097(13) 0.098(13) 0.038(11) 0.064(11) 0.043(12)
C17 0.106(14) 0.100(13) 0.108(13) 0.035(11) 0.051(12) 0.046(12)
C18 0.095(14) 0.096(13) 0.097(13) 0.039(11) 0.062(11) 0.043(12)
C19 0.16(2) 0.160(19) 0.111(16) 0.091(16) 0.075(17) 0.096(18)
C20 0.056(12) 0.098(13) 0.095(14) 0.038(12) 0.048(11) 0.042(12)
C21 0.128(19) 0.16(2) 0.16(2) 0.098(17) 0.086(17) 0.067(17)
C22 0.088(11) 0.064(10) 0.089(10) 0.043(8) 0.034(9) 0.047(9)
C23 0.155(18) 0.151(16) 0.151(17) 0.094(15) 0.111(15) 0.102(15)
C24 0.077(14) 0.067(12) 0.069(11) 0.008(10) 0.020(12) 0.020(12)
C25 0.076(12) 0.131(14) 0.088(12) 0.048(11) 0.061(10) 0.065(12)
C26 0.060(12) 0.098(13) 0.096(14) 0.036(12) 0.046(12) 0.041(13)
C27 0.066(14) 0.106(14) 0.099(15) 0.042(13) 0.037(13) 0.037(13)
C28 0.146(17) 0.142(15) 0.143(16) 0.096(13) 0.120(13) 0.112(14)
C29 0.081(15) 0.090(14) 0.100(14) 0.035(12) 0.042(12) 0.031(12)
C30 0.101(13) 0.099(13) 0.076(11) 0.044(10) 0.056(10) 0.063(11)
C31 0.068(14) 0.114(15) 0.106(15) 0.032(14) 0.037(13) 0.033(13)
C32 0.109(17) 0.145(17) 0.071(12) 0.070(13) 0.066(13) 0.070(14)
C33 0.104(15) 0.108(14) 0.106(14) 0.032(12) 0.059(12) 0.036(13)
C34 0.097(12) 0.065(10) 0.085(11) 0.045(9) 0.042(10) 0.036(10)
C35 0.098(13) 0.072(11) 0.096(12) 0.048(10) 0.026(11) 0.042(11)
C36 0.109(17) 0.142(17) 0.073(11) 0.070(13) 0.061(13) 0.072(14)
C37 0.15(2) 0.157(19) 0.112(16) 0.086(16) 0.079(17) 0.098(18)
C38 0.090(11) 0.065(9) 0.091(10) 0.041(8) 0.035(9) 0.045(9)
C39 0.085(13) 0.136(14) 0.101(12) 0.039(11) 0.057(11) 0.064(12)
C40 0.085(15) 0.071(12) 0.088(14) 0.017(10) 0.057(12) 0.025(11)
C41 0.110(13) 0.115(13) 0.098(12) 0.033(11) 0.046(11) 0.060(11)
C42 0.148(17) 0.142(15) 0.143(16) 0.099(13) 0.118(13) 0.109(14)
C43 0.148(17) 0.143(15) 0.145(16) 0.096(13) 0.119(13) 0.109(14)
C44 0.102(13) 0.101(13) 0.075(11) 0.042(10) 0.058(10) 0.062(11)
C45 0.151(17) 0.153(16) 0.155(16) 0.094(14) 0.119(14) 0.099(14)
C46 0.067(14) 0.080(13) 0.088(13) 0.041(11) 0.053(11) 0.037(11)
C47 0.154(17) 0.162(17) 0.180(17) 0.112(15) 0.117(15) 0.067(15)
C48 0.076(14) 0.140(18) 0.118(15) 0.043(15) 0.068(14) 0.055(16)
C49 0.107(14) 0.075(11) 0.092(12) 0.047(11) 0.031(11) 0.029(11)
C50 0.117(18) 0.14(2) 0.14(2) 0.098(15) 0.095(16) 0.074(16)
C51 0.080(15) 0.095(14) 0.097(14) 0.040(12) 0.042(12) 0.032(12)
C52 0.085(15) 0.072(12) 0.092(14) 0.020(10) 0.053(12) 0.023(11)
C53 0.079(14) 0.067(12) 0.065(11) 0.015(10) 0.018(11) 0.020(12)
C54 0.073(14) 0.138(18) 0.118(15) 0.042(15) 0.069(13) 0.059(15)
C55 0.067(14) 0.104(14) 0.105(15) 0.039(13) 0.035(13) 0.034(13)
C56 0.142(18) 0.149(17) 0.173(17) 0.118(14) 0.121(15) 0.075(15)
C57 0.115(18) 0.14(2) 0.15(2) 0.098(15) 0.097(16) 0.074(16)
C58 0.088(12) 0.071(10) 0.093(11) 0.041(9) 0.031(10) 0.049(10)
C59 0.087(14) 0.143(15) 0.101(13) 0.039(12) 0.053(11) 0.064(13)
C60 0.102(13) 0.102(13) 0.080(11) 0.042(10) 0.055(10) 0.062(11)
C61 0.109(14) 0.068(11) 0.097(12) 0.046(11) 0.029(11) 0.034(11)
C62 0.089(13) 0.086(11) 0.096(12) 0.045(10) 0.050(10) 0.054(11)
C63 0.077(15) 0.094(14) 0.102(14) 0.035(12) 0.040(12) 0.032(12)
C64 0.087(15) 0.073(12) 0.092(14) 0.019(10) 0.052(13) 0.021(11)
C65 0.080(15) 0.143(19) 0.129(16) 0.041(16) 0.060(15) 0.052(16)
C66 0.115(18) 0.15(2) 0.15(2) 0.096(16) 0.097(16) 0.073(16)
C67 0.107(14) 0.075(11) 0.102(12) 0.043(11) 0.032(11) 0.034(11)
C68 0.077(12) 0.133(14) 0.090(12) 0.046(11) 0.060(10) 0.065(12)
C69 0.086(16) 0.078(13) 0.095(15) 0.014(11) 0.057(13) 0.023(12)
C70 0.078(15) 0.140(18) 0.120(15) 0.044(15) 0.064(14) 0.054(16)
C71 0.070(13) 0.051(11) 0.059(10) 0.017(8) 0.024(10) 0.028(10)
C72 0.15(2) 0.153(19) 0.104(15) 0.089(15) 0.080(16) 0.103(17)
C73 0.073(14) 0.083(13) 0.091(13) 0.039(11) 0.045(12) 0.034(11)
C74 0.143(18) 0.151(17) 0.176(17) 0.118(14) 0.119(15) 0.071(15)
C75 0.16(2) 0.160(19) 0.112(16) 0.085(16) 0.071(17) 0.097(18)
C76 0.063(12) 0.100(13) 0.096(14) 0.040(12) 0.042(12) 0.040(13)
C77 0.146(19) 0.159(18) 0.187(18) 0.116(15) 0.113(16) 0.067(16)
C78 0.076(14) 0.059(12) 0.065(11) 0.012(10) 0.021(11) 0.021(11)
C79 0.116(13) 0.112(13) 0.102(12) 0.032(11) 0.042(11) 0.058(11)
C80 0.068(13) 0.054(11) 0.060(10) 0.016(8) 0.023(10) 0.024(10)
C81 0.128(19) 0.16(2) 0.16(2) 0.094(17) 0.091(17) 0.063(17)
C82 0.15(2) 0.150(18) 0.101(15) 0.090(15) 0.084(16) 0.105(17)
C83 0.129(19) 0.16(2) 0.16(2) 0.099(17) 0.087(17) 0.062(17)
C84 0.090(16) 0.075(13) 0.095(15) 0.009(11) 0.052(13) 0.023(12)
C85 0.144(18) 0.151(17) 0.178(17) 0.120(14) 0.117(15) 0.071(15)
C86 0.078(15) 0.146(19) 0.125(16) 0.041(16) 0.063(14) 0.056(16)
C87 0.109(17) 0.144(17) 0.070(12) 0.074(13) 0.065(13) 0.069(14)
C88 0.091(13) 0.088(11) 0.100(12) 0.037(10) 0.046(11) 0.054(11)
C89 0.153(18) 0.149(16) 0.155(17) 0.094(14) 0.110(15) 0.112(15)
C90 0.096(14) 0.098(13) 0.100(13) 0.037(11) 0.062(11) 0.041(11)
C91 0.120(18) 0.158(18) 0.082(13) 0.067(14) 0.055(14) 0.064(16)
C92 0.077(12) 0.132(14) 0.091(12) 0.049(11) 0.057(10) 0.063(12)
C93 0.121(18) 0.151(18) 0.081(13) 0.066(14) 0.051(14) 0.068(16)
C94 0.088(16) 0.072(13) 0.100(15) 0.012(11) 0.050(13) 0.026(12)
C95 0.147(19) 0.158(18) 0.186(18) 0.117(16) 0.113(16) 0.071(16)
C96 0.095(13) 0.072(11) 0.099(12) 0.038(10) 0.028(11) 0.049(11)

loop_
_atom_type_symbol
_atom_type_description
_atom_type_scat_dispersion_real
_atom_type_scat_dispersion_imag
_atom_type_scat_source
C C 0.0033 0.0016 'International Tables Vol C Tables 4.2.6.8 and 6.1.1.4'
H H 0.0000 0.0000 'International Tables Vol C Tables 4.2.6.8 and 6.1.1.4'
Ag Ag -0.8971 1.1015 'International Tables Vol C Tables 4.2.6.8 and 6.1.1.4'
Cl Cl 0.1484 0.1585 'International Tables Vol C Tables 4.2.6.8 and 6.1.1.4'
F F 0.0171 0.0103 'International Tables Vol C Tables 4.2.6.8 and 6.1.1.4'
Sb Sb -0.5866 1.5461 'International Tables Vol C Tables 4.2.6.8 and 6.1.1.4'

loop_
_geom_angle_atom_site_label_1
_geom_angle_atom_site_label_2
_geom_angle_atom_site_label_3
_geom_angle
_geom_angle_site_symmetry_1
_geom_angle_site_symmetry_3
_geom_angle_publ_flag
F1 Sb1 F4 89.9(15) . . ?
F1 Sb1 F6 90.1(18) . . ?
F1 Sb1 F9 85.3(15) . . ?
F4 Sb1 F6 92.0(16) . . ?
F4 Sb1 F9 173.1(18) . . ?
F5 Sb1 F1 175(3) . . ?
F5 Sb1 F4 89(2) . . ?
F5 Sb1 F6 95(3) . . ?
F5 Sb1 F9 96(2) . . ?
F6 Sb1 F9 83.1(13) . . ?
F12 Sb1 F1 90.2(19) . . ?
F12 Sb1 F4 91.4(17) . . ?
F12 Sb1 F5 85(3) . . ?
F12 Sb1 F6 176.7(14) . . ?
F12 Sb1 F9 93.6(14) . . ?
F2 Sb2 F3 87.4(19) . . ?
F2 Sb2 F10 88(2) . . ?
F2 Sb2 F11 96(4) . . ?
F7 Sb2 F2 171(2) . . ?
F7 Sb2 F3 90.8(18) . . ?
F7 Sb2 F8 79.9(18) . . ?
F7 Sb2 F10 94.4(19) . . ?
F7 Sb2 F11 93(4) . . ?
F8 Sb2 F2 91(2) . . ?
F8 Sb2 F3 88.2(17) . . ?
F8 Sb2 F10 93.3(16) . . ?
F8 Sb2 F11 172(4) . . ?
F10 Sb2 F3 175(2) . . ?
F11 Sb2 F3 93(3) . . ?
F11 Sb2 F10 86(3) . . ?
Ag7 Ag1 Ag7 180.00(5) . 2_666 ?
Ag15 Ag1 Ag7 71.27(12) . 2_666 ?
Ag15 Ag1 Ag7 108.73(12) . . ?
Ag15 Ag1 Ag7 71.27(12) 2_666 . ?
Ag15 Ag1 Ag7 108.73(12) 2_666 2_666 ?
Ag15 Ag1 Ag15 180.00(16) . 2_666 ?
Ag20 Ag1 Ag7 69.31(12) . . ?
Ag20 Ag1 Ag7 110.69(12) . 2_666 ?
Ag20 Ag1 Ag7 110.69(12) 2_666 . ?
Ag20 Ag1 Ag7 69.31(12) 2_666 2_666 ?
Ag20 Ag1 Ag15 107.77(13) . 2_666 ?
Ag20 Ag1 Ag15 72.23(13) 2_666 2_666 ?
Ag20 Ag1 Ag15 72.23(13) . . ?
Ag20 Ag1 Ag15 107.77(13) 2_666 . ?
Ag20 Ag1 Ag20 180.00(18) . 2_666 ?
Cl1 Ag1 Ag7 54.04(19) . 2_666 ?
Cl1 Ag1 Ag7 54.04(19) 2_666 . ?
Cl1 Ag1 Ag7 125.96(19) 2_666 2_666 ?
Cl1 Ag1 Ag7 125.96(19) . . ?
Cl1 Ag1 Ag15 121.52(19) . 2_666 ?
Cl1 Ag1 Ag15 58.48(19) . . ?
Cl1 Ag1 Ag15 121.52(19) 2_666 . ?
Cl1 Ag1 Ag15 58.48(19) 2_666 2_666 ?
Cl1 Ag1 Ag20 123.31(19) . 2_666 ?
Cl1 Ag1 Ag20 56.69(19) . . ?
Cl1 Ag1 Ag20 56.69(19) 2_666 2_666 ?
Cl1 Ag1 Ag20 123.31(19) 2_666 . ?
Cl1 Ag1 Cl1 180.0(4) 2_666 . ?
Cl1 Ag1 Cl2 93.5(3) . . ?
Cl1 Ag1 Cl2 93.5(3) 2_666 2_666 ?
Cl1 Ag1 Cl2 86.5(3) . 2_666 ?
Cl1 Ag1 Cl2 86.5(3) 2_666 . ?
Cl1 Ag1 Cl3 90.5(3) 2_666 2_666 ?
Cl1 Ag1 Cl3 89.5(3) . 2_666 ?
Cl1 Ag1 Cl3 90.5(3) . . ?
Cl1 Ag1 Cl3 89.5(3) 2_666 . ?
Cl2 Ag1 Ag7 53.60(19) 2_666 2_666 ?
Cl2 Ag1 Ag7 126.40(19) 2_666 . ?
Cl2 Ag1 Ag7 126.40(19) . 2_666 ?
Cl2 Ag1 Ag7 53.60(19) . . ?
Cl2 Ag1 Ag15 124.87(19) 2_666 . ?
Cl2 Ag1 Ag15 124.87(19) . 2_666 ?
Cl2 Ag1 Ag15 55.13(19) . . ?
Cl2 Ag1 Ag15 55.13(19) 2_666 2_666 ?
Cl2 Ag1 Ag20 55.4(2) . . ?
Cl2 Ag1 Ag20 55.4(2) 2_666 2_666 ?
Cl2 Ag1 Ag20 124.6(2) 2_666 . ?
Cl2 Ag1 Ag20 124.6(2) . 2_666 ?
Cl2 Ag1 Cl2 180.0 2_666 . ?
Cl2 Ag1 Cl3 91.2(2) . 2_666 ?
Cl2 Ag1 Cl3 88.8(2) 2_666 2_666 ?
Cl2 Ag1 Cl3 88.8(2) . . ?
Cl2 Ag1 Cl3 91.2(2) 2_666 . ?
Cl3 Ag1 Ag7 55.3(2) . 2_666 ?
Cl3 Ag1 Ag7 124.7(2) . . ?
Cl3 Ag1 Ag7 124.7(2) 2_666 2_666 ?
Cl3 Ag1 Ag7 55.3(2) 2_666 . ?
Cl3 Ag1 Ag15 127.5(2) 2_666 . ?
Cl3 Ag1 Ag15 52.5(2) 2_666 2_666 ?
Cl3 Ag1 Ag15 52.5(2) . . ?
Cl3 Ag1 Ag15 127.5(2) . 2_666 ?
Cl3 Ag1 Ag20 124.7(2) . . ?
Cl3 Ag1 Ag20 124.7(2) 2_666 2_666 ?
Cl3 Ag1 Ag20 55.3(2) . 2_666 ?
Cl3 Ag1 Ag20 55.3(2) 2_666 . ?
Cl3 Ag1 Cl3 180.0 . 2_666 ?
Ag6 Ag2 Ag12 88.40(17) . . ?
Ag6 Ag2 Ag17 140.61(17) . . ?
Ag6 Ag2 Ag20 90.70(14) . . ?
Ag12 Ag2 Ag17 64.72(13) . . ?
Ag12 Ag2 Ag20 92.67(14) . . ?
Ag17 Ag2 Ag20 64.08(15) . . ?
Ag23 Ag2 Ag6 59.88(14) . . ?
Ag23 Ag2 Ag12 139.39(18) . . ?
Ag23 Ag2 Ag17 124.1(2) . . ?
Ag23 Ag2 Ag20 65.39(15) . . ?
C28 Ag2 Ag6 48.0(11) . . ?
C28 Ag2 Ag12 128.7(12) . . ?
C28 Ag2 Ag17 166.6(12) . . ?
C28 Ag2 Ag20 110.5(10) . . ?
C28 Ag2 Ag23 46.4(11) . . ?
C56 Ag2 Ag6 132.4(16) . . ?
C56 Ag2 Ag12 48.8(14) . . ?
C56 Ag2 Ag17 46.1(16) . . ?
C56 Ag2 Ag20 108.5(16) . . ?
C56 Ag2 Ag23 167.5(16) . . ?
C56 Ag2 C28 141.1(19) . . ?
Ag5 Ag3 Ag13 142.79(18) . . ?
Ag5 Ag3 Ag15 100.02(17) . . ?
Ag13 Ag3 Ag15 62.64(14) . . ?
Ag21 Ag3 Ag5 58.93(18) . . ?
Ag21 Ag3 Ag13 133.9(2) . . ?
Ag21 Ag3 Ag15 75.03(16) . . ?
C1 Ag3 Ag5 125.4(10) . . ?
C1 Ag3 Ag13 40.9(9) . . ?
C1 Ag3 Ag15 100.5(9) . . ?
C1 Ag3 Ag21 174.7(10) . . ?
C46 Ag3 Ag5 47.7(10) . . ?
C46 Ag3 Ag13 169.2(10) . . ?
C46 Ag3 Ag15 123.1(10) . . ?
C46 Ag3 Ag21 48.8(10) . . ?
C46 Ag3 C1 136.1(14) . . ?
Ag14 Ag4 Ag6 94.45(15) 2_666 . ?
Ag14 Ag4 Ag16 136.03(14) 2_666 . ?
Ag14 Ag4 Ag19 63.83(17) 2_666 2_666 ?
Ag16 Ag4 Ag6 67.38(14) . . ?
Ag19 Ag4 Ag6 139.64(14) 2_666 . ?
Ag19 Ag4 Ag16 103.83(18) 2_666 . ?
C10 Ag4 Ag6 141.7(10) . . ?
C10 Ag4 Ag14 51.1(9) . 2_666 ?
C10 Ag4 Ag16 147.8(10) . . ?
C10 Ag4 Ag19 46.6(9) . 2_666 ?
C18 Ag4 Ag6 46.5(13) . . ?
C18 Ag4 Ag14 139.7(12) . 2_666 ?
C18 Ag4 Ag16 47.7(12) . . ?
C18 Ag4 Ag19 150.4(12) . 2_666 ?
C18 Ag4 C10 155.7(15) . . ?
Ag3 Ag5 Ag11 143.0(2) . . ?
Ag3 Ag5 Ag19 92.7(2) . . ?
Ag3 Ag5 Ag20 90.78(16) . . ?
Ag11 Ag5 Ag19 58.46(17) . . ?
Ag11 Ag5 Ag20 71.12(17) . . ?
Ag19 Ag5 Ag20 94.77(16) . . ?
Ag21 Ag5 Ag3 59.96(17) . . ?
Ag21 Ag5 Ag11 132.2(3) . . ?
Ag21 Ag5 Ag19 145.3(2) . . ?
Ag21 Ag5 Ag20 67.08(17) . . ?
C20 Ag5 Ag3 129.9(10) . . ?
C20 Ag5 Ag11 45.0(10) . . ?
C20 Ag5 Ag19 45.6(9) . . ?
C20 Ag5 Ag20 114.7(10) . . ?
C20 Ag5 Ag21 168.8(9) . . ?
C20 Ag5 C92 109.7(14) . . ?
C46 Ag5 Ag3 48.2(9) . . ?
C46 Ag5 Ag11 168.8(10) . . ?
C46 Ag5 Ag19 128.1(10) . . ?
C46 Ag5 Ag20 114.7(10) . . ?
C46 Ag5 Ag21 49.4(10) . . ?
C46 Ag5 C20 130.6(15) . . ?
C46 Ag5 C92 108.5(14) . . ?
C92 Ag5 Ag3 116.6(10) . . ?
C92 Ag5 Ag11 69.3(10) . . ?
C92 Ag5 Ag19 120.7(9) . . ?
C92 Ag5 Ag20 39.9(8) . . ?
C92 Ag5 Ag21 63.9(10) . . ?
Ag2 Ag6 Ag4 143.76(16) . . ?
Ag2 Ag6 Ag7 73.14(14) . . ?
Ag7 Ag6 Ag4 71.26(13) . . ?
Ag23 Ag6 Ag2 59.28(14) . . ?
Ag23 Ag6 Ag4 133.65(16) . . ?
Ag23 Ag6 Ag7 99.29(15) . . ?
C18 Ag6 Ag2 171.3(11) . . ?
C18 Ag6 Ag4 38.5(11) . . ?
C18 Ag6 Ag7 106.4(11) . . ?
C18 Ag6 Ag23 112.7(11) . . ?
C18 Ag6 C32 110.4(15) . . ?
C28 Ag6 Ag2 50.7(13) . . ?
C28 Ag6 Ag4 165.5(13) . . ?
C28 Ag6 Ag7 122.9(13) . . ?
C28 Ag6 Ag23 46.4(11) . . ?
C28 Ag6 C18 127.3(17) . . ?
C28 Ag6 C32 118.1(15) . . ?
C32 Ag6 Ag2 75.4(10) . . ?
C32 Ag6 Ag4 73.9(9) . . ?
C32 Ag6 Ag7 42.2(8) . . ?
C32 Ag6 Ag23 129.1(10) . . ?
Ag6 Ag7 Ag1 122.59(15) . . ?
Ag12 Ag7 Ag1 126.63(18) . . ?
Ag12 Ag7 Ag6 89.63(14) . . ?
Ag12 Ag7 Ag14 94.67(15) . 2_666 ?
Ag14 Ag7 Ag1 119.74(16) 2_666 . ?
Ag14 Ag7 Ag6 95.31(15) 2_666 . ?
Cl1 Ag7 Ag1 57.51(19) 2_666 . ?
Cl1 Ag7 Ag6 131.2(3) 2_666 . ?
Cl1 Ag7 Ag12 132.0(3) 2_666 . ?
Cl1 Ag7 Ag14 62.3(2) 2_666 2_666 ?
Cl1 Ag7 Cl3 95.7(3) 2_666 2_666 ?
Cl2 Ag7 Ag1 58.3(2) . . ?
Cl2 Ag7 Ag6 64.5(2) . . ?
Cl2 Ag7 Ag12 133.3(3) . . ?
Cl2 Ag7 Ag14 124.3(3) . 2_666 ?
Cl2 Ag7 Cl1 91.9(3) . 2_666 ?
Cl2 Ag7 Cl3 97.4(3) . 2_666 ?
Cl3 Ag7 Ag1 59.24(19) 2_666 . ?
Cl3 Ag7 Ag6 127.7(3) 2_666 . ?
Cl3 Ag7 Ag12 67.4(2) 2_666 . ?
Cl3 Ag7 Ag14 131.2(3) 2_666 2_666 ?
C32 Ag7 Ag1 177.8(13) . . ?
C32 Ag7 Ag6 57.8(12) . . ?
C32 Ag7 Ag12 51.3(13) . . ?
C32 Ag7 Ag14 62.0(12) . 2_666 ?
C32 Ag7 Cl1 124.2(12) . 2_666 ?
C32 Ag7 Cl2 122.3(12) . . ?
C32 Ag7 Cl3 118.7(13) . 2_666 ?
Ag9 Ag8 Ag11 143.89(17) . 2_666 ?
Ag9 Ag8 Ag17 127.48(19) . 2_666 ?
Ag9 Ag8 Ag18 61.73(15) . . ?
Ag9 Ag8 Ag22 76.76(14) . . ?
Ag11 Ag8 Ag17 58.13(16) 2_666 2_666 ?
Ag11 Ag8 Ag18 126.44(17) 2_666 . ?
Ag11 Ag8 Ag22 67.21(14) 2_666 . ?
Ag17 Ag8 Ag18 70.97(14) 2_666 . ?
Ag17 Ag8 Ag22 91.62(15) 2_666 . ?
Ag22 Ag8 Ag18 100.84(15) . . ?
C52 Ag8 Ag9 80.2(10) . . ?
C52 Ag8 Ag11 71.8(10) . 2_666 ?
C52 Ag8 Ag17 123.3(9) . 2_666 ?
C52 Ag8 Ag18 134.0(10) . . ?
C52 Ag8 Ag22 42.2(10) . . ?
C66 Ag8 Ag9 44.1(11) . . ?
C66 Ag8 Ag11 168.5(13) . 2_666 ?
C66 Ag8 Ag17 110.8(13) . 2_666 ?
C66 Ag8 Ag18 44.8(14) . . ?
C66 Ag8 Ag22 118.9(12) . . ?
C66 Ag8 C52 119.6(16) . . ?
C66 Ag8 C70 125.4(18) . 2_666 ?
C70 Ag8 Ag9 167.5(13) 2_666 . ?
C70 Ag8 Ag11 45.2(13) 2_666 2_666 ?
C70 Ag8 Ag17 44.5(13) 2_666 2_666 ?
C70 Ag8 Ag18 106.3(12) 2_666 . ?
C70 Ag8 Ag22 110.6(14) 2_666 . ?
C70 Ag8 C52 112.1(17) 2_666 . ?
Ag8 Ag9 Ag10 141.14(16) . . ?
Ag8 Ag9 Ag15 93.94(14) . . ?
Ag8 Ag9 Ag16 92.68(19) . . ?
Ag8 Ag9 Ag18 62.28(13) . . ?
Ag10 Ag9 Ag15 58.18(14) . . ?
Ag10 Ag9 Ag18 119.6(2) . . ?
Ag16 Ag9 Ag10 60.59(15) . . ?
Ag16 Ag9 Ag15 84.14(14) . . ?
Ag16 Ag9 Ag18 139.95(16) . . ?
Ag18 Ag9 Ag15 68.31(15) . . ?
C8 Ag9 Ag8 133.1(10) . . ?
C8 Ag9 Ag10 44.9(10) . . ?
C8 Ag9 Ag15 100.4(9) . . ?
C8 Ag9 Ag16 45.7(9) . . ?
C8 Ag9 Ag18 163.0(11) . . ?
C66 Ag9 Ag8 50.9(13) . . ?
C66 Ag9 Ag10 159.8(15) . . ?
C66 Ag9 Ag15 112.4(15) . . ?
C66 Ag9 Ag16 139.2(14) . . ?
C66 Ag9 Ag18 45.0(15) . . ?
C66 Ag9 C8 146.9(18) . . ?
Ag9 Ag10 Ag15 64.68(14) . . ?
Ag9 Ag10 Ag16 59.57(15) . . ?
Ag16 Ag10 Ag15 87.04(14) . . ?
Ag21 Ag10 Ag9 136.5(2) . . ?
Ag21 Ag10 Ag15 76.16(16) . . ?
Ag21 Ag10 Ag16 138.57(18) . . ?
Ag21 Ag10 Ag23 60.17(16) . . ?
Ag23 Ag10 Ag9 142.72(17) . . ?
Ag23 Ag10 Ag15 100.49(16) . . ?
Ag23 Ag10 Ag16 86.93(16) . . ?
C8 Ag10 Ag9 47.8(11) . . ?
C8 Ag10 Ag15 109.3(11) . . ?
C8 Ag10 Ag16 45.2(9) . . ?
C8 Ag10 Ag21 174.3(10) . . ?
C8 Ag10 Ag23 119.3(10) . . ?
C8 Ag10 C38 107.0(15) . . ?
C8 Ag10 C60 127.7(15) . . ?
C38 Ag10 Ag9 62.7(10) . . ?
C38 Ag10 Ag15 41.5(8) . . ?
C38 Ag10 Ag16 115.0(9) . . ?
C38 Ag10 Ag21 75.7(10) . . ?
C38 Ag10 Ag23 129.2(10) . . ?
C60 Ag10 Ag9 169.5(11) . . ?
C60 Ag10 Ag15 122.3(11) . . ?
C60 Ag10 Ag16 125.8(10) . . ?
C60 Ag10 Ag21 47.2(11) . . ?
C60 Ag10 Ag23 46.8(10) . . ?
C60 Ag10 C38 116.3(14) . . ?
Ag5 Ag11 Ag8 145.0(2) . 2_666 ?
Ag5 Ag11 Ag19 63.55(19) . . ?
Ag5 Ag11 Ag22 89.55(16) . 2_666 ?
Ag8 Ag11 Ag22 57.00(13) 2_666 2_666 ?
Ag17 Ag11 Ag5 111.9(3) . . ?
Ag17 Ag11 Ag8 61.24(14) . 2_666 ?
Ag17 Ag11 Ag19 143.2(2) . . ?
Ag17 Ag11 Ag22 87.51(16) . 2_666 ?
Ag19 Ag11 Ag8 100.4(2) . 2_666 ?
Ag19 Ag11 Ag22 56.92(14) . 2_666 ?
C20 Ag11 Ag5 49.4(11) . . ?
C20 Ag11 Ag8 142.0(11) . 2_666 ?
C20 Ag11 Ag17 156.6(11) . . ?
C20 Ag11 Ag19 48.5(10) . . ?
C20 Ag11 Ag22 104.4(10) . 2_666 ?
C20 Ag11 C70 143.0(17) . . ?
C70 Ag11 Ag5 152.0(13) . . ?
C70 Ag11 Ag8 49.3(12) . 2_666 ?
C70 Ag11 Ag17 46.4(13) . . ?
C70 Ag11 Ag19 144.3(13) . . ?
C70 Ag11 Ag22 104.6(12) . 2_666 ?
Ag2 Ag12 Ag17 58.92(14) . . ?
Ag7 Ag12 Ag2 73.91(14) . . ?
Ag7 Ag12 Ag13 72.90(14) . 2_666 ?
Ag7 Ag12 Ag17 95.28(15) . . ?
Ag7 Ag12 Ag18 101.38(15) . 2_666 ?
Ag13 Ag12 Ag2 146.69(17) 2_666 . ?
Ag13 Ag12 Ag17 121.87(16) 2_666 . ?
Ag13 Ag12 Ag18 59.71(14) 2_666 2_666 ?
Ag18 Ag12 Ag2 125.70(18) 2_666 . ?
Ag18 Ag12 Ag17 68.06(14) 2_666 . ?
C32 Ag12 Ag2 78.4(11) . . ?
C32 Ag12 Ag7 45.4(9) . . ?
C32 Ag12 Ag13 80.3(11) . 2_666 ?
C32 Ag12 Ag17 130.2(10) . . ?
C32 Ag12 Ag18 136.0(10) . 2_666 ?
C32 Ag12 C56 116.1(17) . . ?
C56 Ag12 Ag2 42.0(10) . . ?
C56 Ag12 Ag7 113.3(10) . . ?
C56 Ag12 Ag13 162.4(14) . 2_666 ?
C56 Ag12 Ag17 43.1(14) . . ?
C56 Ag12 Ag18 102.7(14) . 2_666 ?
C82 Ag12 Ag2 160.0(13) 2_666 . ?
C82 Ag12 Ag7 120.5(12) 2_666 . ?
C82 Ag12 Ag13 49.1(12) 2_666 2_666 ?
C82 Ag12 Ag17 103.7(13) 2_666 . ?
C82 Ag12 Ag18 42.2(11) 2_666 2_666 ?
C82 Ag12 C32 121.5(17) 2_666 . ?
C82 Ag12 C56 119.0(17) 2_666 . ?
Ag3 Ag13 Ag14 65.20(15) . . ?
Ag3 Ag13 Ag15 60.92(15) . . ?
Ag12 Ag13 Ag3 142.77(18) 2_666 . ?
Ag12 Ag13 Ag14 90.23(17) 2_666 . ?
Ag12 Ag13 Ag15 95.13(15) 2_666 . ?
Ag12 Ag13 Ag18 61.69(14) 2_666 . ?
Ag14 Ag13 Ag15 92.98(15) . . ?
Ag18 Ag13 Ag3 124.2(2) . . ?
Ag18 Ag13 Ag14 144.19(18) . . ?
Ag18 Ag13 Ag15 69.80(15) . . ?
C1 Ag13 Ag3 47.7(10) . . ?
C1 Ag13 Ag12 127.8(10) . 2_666 ?
C1 Ag13 Ag14 42.1(10) . . ?
C1 Ag13 Ag15 105.1(11) . . ?
C1 Ag13 Ag18 170.2(10) . . ?
C1 Ag13 C82 142.8(16) . . ?
C82 Ag13 Ag3 162.4(12) . . ?
C82 Ag13 Ag12 49.4(11) . 2_666 ?
C82 Ag13 Ag14 132.4(12) . . ?
C82 Ag13 Ag15 112.1(11) . . ?
C82 Ag13 Ag18 43.2(12) . . ?
Ag4 Ag14 Ag7 75.43(14) 2_666 2_666 ?
Ag4 Ag14 Ag13 141.72(18) 2_666 . ?
Ag4 Ag14 Ag19 58.14(14) 2_666 . ?
Ag7 Ag14 Ag13 67.58(14) 2_666 . ?
Ag7 Ag14 Ag19 97.83(15) 2_666 . ?
Ag19 Ag14 Ag13 135.26(18) . . ?
C1 Ag14 Ag4 179.1(10) . 2_666 ?
C1 Ag14 Ag7 103.9(10) . 2_666 ?
C1 Ag14 Ag13 37.7(9) . . ?
C1 Ag14 Ag19 121.6(10) . . ?
C1 Ag14 C10 131.2(13) . 2_666 ?
C10 Ag14 Ag4 49.3(9) 2_666 2_666 ?
C10 Ag14 Ag7 122.6(9) 2_666 2_666 ?
C10 Ag14 Ag13 168.9(9) 2_666 . ?
C10 Ag14 Ag19 43.8(9) 2_666 . ?
Ag1 Ag15 Ag3 115.08(16) . . ?
Ag1 Ag15 Ag9 123.83(16) . . ?
Ag1 Ag15 Ag10 122.62(16) . . ?
Ag1 Ag15 Ag13 116.35(14) . . ?
Ag3 Ag15 Ag9 121.00(16) . . ?
Ag3 Ag15 Ag13 56.44(11) . . ?
Ag10 Ag15 Ag3 89.51(15) . . ?
Ag10 Ag15 Ag9 57.14(11) . . ?
Ag10 Ag15 Ag13 120.27(15) . . ?
Ag13 Ag15 Ag9 97.33(16) . . ?
Cl1 Ag15 Ag1 56.62(19) . . ?
Cl1 Ag15 Ag3 58.8(2) . . ?
Cl1 Ag15 Ag9 177.2(3) . . ?
Cl1 Ag15 Ag10 125.3(3) . . ?
Cl1 Ag15 Ag13 80.2(2) . . ?
Cl2 Ag15 Ag1 58.6(2) . . ?
Cl2 Ag15 Ag3 122.5(3) . . ?
Cl2 Ag15 Ag9 87.8(2) . . ?
Cl2 Ag15 Ag10 64.4(2) . . ?
Cl2 Ag15 Ag13 174.5(3) . . ?
Cl2 Ag15 Cl1 94.6(3) . . ?
Cl3 Ag15 Ag1 61.4(2) . . ?
Cl3 Ag15 Ag3 131.9(3) . . ?
Cl3 Ag15 Ag9 83.0(2) . . ?
Cl3 Ag15 Ag10 135.1(3) . . ?
Cl3 Ag15 Ag13 81.3(2) . . ?
Cl3 Ag15 Cl1 95.2(3) . . ?
Cl3 Ag15 Cl2 97.2(3) . . ?
C38 Ag15 Ag1 172.4(13) . . ?
C38 Ag15 Ag3 59.2(12) . . ?
C38 Ag15 Ag9 61.8(12) . . ?
C38 Ag15 Ag10 54.6(11) . . ?
C38 Ag15 Ag13 65.6(11) . . ?
C38 Ag15 Cl1 118.0(12) . . ?
C38 Ag15 Cl2 119.1(12) . . ?
C38 Ag15 Cl3 126.0(13) . . ?
Ag9 Ag16 Ag4 139.4(2) . . ?
Ag9 Ag16 Ag10 59.84(14) . . ?
Ag9 Ag16 Ag22 75.53(15) . . ?
Ag10 Ag16 Ag4 143.59(18) . . ?
Ag22 Ag16 Ag4 67.88(13) . . ?
Ag22 Ag16 Ag10 101.46(14) . . ?
Cl2 Ag16 Ag4 84.0(2) . . ?
Cl2 Ag16 Ag9 89.7(2) . . ?
Cl2 Ag16 Ag10 62.9(2) . . ?
Cl2 Ag16 Ag22 55.6(2) . . ?
C8 Ag16 Ag4 168.5(10) . . ?
C8 Ag16 Ag9 47.9(11) . . ?
C8 Ag16 Ag10 44.5(10) . . ?
C8 Ag16 Ag22 122.1(10) . . ?
C8 Ag16 Cl2 106.3(10) . . ?
C8 Ag16 C18 131.8(16) . . ?
C18 Ag16 Ag4 40.0(11) . . ?
C18 Ag16 Ag9 175.3(11) . . ?
C18 Ag16 Ag10 123.8(11) . . ?
C18 Ag16 Ag22 105.7(11) . . ?
C18 Ag16 Cl2 94.7(11) . . ?
Ag2 Ag17 Ag12 56.35(13) . . ?
Ag8 Ag17 Ag2 149.33(17) 2_666 . ?
Ag8 Ag17 Ag12 106.03(16) 2_666 . ?
Ag11 Ag17 Ag2 118.9(2) . . ?
Ag11 Ag17 Ag8 60.63(15) . 2_666 ?
Ag11 Ag17 Ag12 147.44(18) . . ?
Cl3 Ag17 Ag2 83.9(2) 2_666 . ?
Cl3 Ag17 Ag8 65.5(2) 2_666 2_666 ?
Cl3 Ag17 Ag11 86.9(2) 2_666 . ?
Cl3 Ag17 Ag12 61.0(2) 2_666 . ?
C56 Ag17 Ag2 40.5(10) . . ?
C56 Ag17 Ag8 144.0(13) . 2_666 ?
C56 Ag17 Ag11 155.1(13) . . ?
C56 Ag17 Ag12 43.7(13) . . ?
C56 Ag17 Cl3 101.2(12) . 2_666 ?
C70 Ag17 Ag2 155.7(14) . . ?
C70 Ag17 Ag8 49.0(12) . 2_666 ?
C70 Ag17 Ag11 46.8(14) . . ?
C70 Ag17 Ag12 147.4(14) . . ?
C70 Ag17 Cl3 111.2(12) . 2_666 ?
C70 Ag17 C56 143.5(17) . . ?
Ag9 Ag18 Ag8 55.99(13) . . ?
Ag12 Ag18 Ag8 110.80(16) 2_666 . ?
Ag12 Ag18 Ag9 142.01(17) 2_666 . ?
Ag13 Ag18 Ag8 140.92(18) . . ?
Ag13 Ag18 Ag9 106.9(2) . . ?
Ag13 Ag18 Ag12 58.60(14) . 2_666 ?
C66 Ag18 Ag8 46.8(12) . . ?
C66 Ag18 Ag9 41.0(12) . . ?
C66 Ag18 Ag12 155.6(13) . 2_666 ?
C66 Ag18 Ag13 143.4(12) . . ?
C82 Ag18 Ag8 153.6(12) . . ?
C82 Ag18 Ag9 150.0(13) . . ?
C82 Ag18 Ag12 48.1(12) . 2_666 ?
C82 Ag18 Ag13 49.0(14) . . ?
C82 Ag18 C66 147.7(18) . . ?
Ag4 Ag19 Ag5 143.7(2) 2_666 . ?
Ag4 Ag19 Ag11 133.6(2) 2_666 . ?
Ag4 Ag19 Ag14 58.03(12) 2_666 . ?
Ag4 Ag19 Ag22 70.39(14) 2_666 2_666 ?
Ag11 Ag19 Ag5 57.98(16) . . ?
Ag11 Ag19 Ag14 141.6(2) . . ?
Ag11 Ag19 Ag22 67.93(16) . 2_666 ?
Ag14 Ag19 Ag5 92.2(2) . . ?
Ag22 Ag19 Ag5 92.71(16) 2_666 . ?
Ag22 Ag19 Ag14 92.39(15) 2_666 . ?
C10 Ag19 Ag4 49.9(10) 2_666 2_666 ?
C10 Ag19 Ag5 126.5(9) 2_666 . ?
C10 Ag19 Ag11 169.7(11) 2_666 . ?
C10 Ag19 Ag14 48.4(10) 2_666 . ?
C10 Ag19 Ag22 118.9(10) 2_666 2_666 ?
C10 Ag19 C20 129.5(15) 2_666 . ?
C20 Ag19 Ag4 170.1(11) . 2_666 ?
C20 Ag19 Ag5 46.1(10) . . ?
C20 Ag19 Ag11 44.8(11) . . ?
C20 Ag19 Ag14 130.5(11) . . ?
C20 Ag19 Ag22 111.6(11) . 2_666 ?
Ag1 Ag20 Ag2 120.98(15) . . ?
Ag1 Ag20 Ag5 120.17(16) . . ?
Ag1 Ag20 Ag21 119.78(17) . . ?
Ag1 Ag20 Ag23 119.01(16) . . ?
Ag2 Ag20 Ag21 98.34(15) . . ?
Ag2 Ag20 Ag23 52.11(10) . . ?
Ag5 Ag20 Ag2 118.76(16) . . ?
Ag5 Ag20 Ag21 52.12(12) . . ?
Ag5 Ag20 Ag23 99.43(15) . . ?
Ag21 Ag20 Ag23 53.06(11) . . ?
Cl1 Ag20 Ag1 58.0(2) . . ?
Cl1 Ag20 Ag2 176.9(3) . . ?
Cl1 Ag20 Ag5 62.1(2) . . ?
Cl1 Ag20 Ag21 84.5(2) . . ?
Cl1 Ag20 Ag23 131.0(2) . . ?
Cl2 Ag20 Ag1 59.2(2) . . ?
Cl2 Ag20 Ag2 84.3(2) . . ?
Cl2 Ag20 Ag5 131.5(3) . . ?
Cl2 Ag20 Ag21 84.6(3) . . ?
Cl2 Ag20 Ag23 59.8(2) . . ?
Cl2 Ag20 Cl1 97.2(3) . . ?
Cl2 Ag20 Cl3 97.7(3) . 2_666 ?
Cl3 Ag20 Ag1 60.9(2) 2_666 . ?
Cl3 Ag20 Ag2 83.0(2) 2_666 . ?
Cl3 Ag20 Ag5 125.3(3) 2_666 . ?
Cl3 Ag20 Ag21 177.4(3) 2_666 . ?
Cl3 Ag20 Ag23 129.1(2) 2_666 . ?
Cl3 Ag20 Cl1 94.1(3) 2_666 . ?
C92 Ag20 Ag1 176.9(13) . . ?
C92 Ag20 Ag2 61.4(11) . . ?
C92 Ag20 Ag5 57.4(11) . . ?
C92 Ag20 Ag21 60.7(13) . . ?
C92 Ag20 Ag23 63.9(13) . . ?
C92 Ag20 Cl1 119.5(12) . . ?
C92 Ag20 Cl2 123.7(13) . . ?
C92 Ag20 Cl3 118.5(13) . 2_666 ?
Ag3 Ag21 Ag10 97.6(2) . . ?
Ag3 Ag21 Ag20 87.95(15) . . ?
Ag3 Ag21 Ag23 142.6(2) . . ?
Ag5 Ag21 Ag3 61.12(16) . . ?
Ag5 Ag21 Ag10 142.3(2) . . ?
Ag5 Ag21 Ag20 60.80(16) . . ?
Ag5 Ag21 Ag23 116.5(3) . . ?
Ag10 Ag21 Ag20 89.72(15) . . ?
Ag10 Ag21 Ag23 60.63(14) . . ?
Ag23 Ag21 Ag20 63.80(15) . . ?
C46 Ag21 Ag3 48.7(9) . . ?
C46 Ag21 Ag5 48.8(10) . . ?
C46 Ag21 Ag10 139.3(10) . . ?
C46 Ag21 Ag20 108.1(10) . . ?
C46 Ag21 Ag23 160.0(10) . . ?
C60 Ag21 Ag3 139.7(11) . . ?
C60 Ag21 Ag5 158.9(11) . . ?
C60 Ag21 Ag10 48.6(11) . . ?
C60 Ag21 Ag20 109.5(11) . . ?
C60 Ag21 Ag23 47.1(11) . . ?
C60 Ag21 C46 141.6(15) . . ?
Ag1 Ag22 Ag11 114.81(16) . 2_666 ?
Ag8 Ag22 Ag1 124.44(15) . . ?
Ag8 Ag22 Ag11 55.79(12) . 2_666 ?
Ag16 Ag22 Ag1 114.91(17) . . ?
Ag16 Ag22 Ag8 89.94(15) . . ?
Ag16 Ag22 Ag11 129.78(19) . 2_666 ?
Ag19 Ag22 Ag1 120.51(18) 2_666 . ?
Ag19 Ag22 Ag8 98.08(17) 2_666 . ?
Ag19 Ag22 Ag11 55.15(13) 2_666 2_666 ?
Ag19 Ag22 Ag16 103.23(16) 2_666 . ?
Cl1 Ag22 Ag1 56.3(2) 2_666 . ?
Cl1 Ag22 Ag8 137.1(3) 2_666 . ?
Cl1 Ag22 Ag11 83.9(2) 2_666 2_666 ?
Cl1 Ag22 Ag16 130.9(2) 2_666 . ?
Cl1 Ag22 Ag19 64.2(2) 2_666 2_666 ?
Cl1 Ag22 Cl2 90.2(3) 2_666 . ?
Cl1 Ag22 Cl3 95.8(3) 2_666 . ?
Cl2 Ag22 Ag1 56.2(2) . . ?
Cl2 Ag22 Ag8 127.6(2) . . ?
Cl2 Ag22 Ag11 171.0(3) . 2_666 ?
Cl2 Ag22 Ag16 59.1(2) . . ?
Cl2 Ag22 Ag19 127.7(2) . 2_666 ?
Cl3 Ag22 Ag1 58.3(2) . . ?
Cl3 Ag22 Ag8 66.3(2) . . ?
Cl3 Ag22 Ag11 80.7(2) . 2_666 ?
Cl3 Ag22 Ag16 121.1(3) . . ?
Cl3 Ag22 Ag19 131.8(3) . 2_666 ?
Cl3 Ag22 Cl2 93.3(3) . . ?
C52 Ag22 Ag1 174.4(13) . . ?
C52 Ag22 Ag8 53.1(11) . . ?
C52 Ag22 Ag11 68.5(11) . 2_666 ?
C52 Ag22 Ag16 61.3(11) . . ?
C52 Ag22 Ag19 65.0(13) . 2_666 ?
C52 Ag22 Cl1 129.2(13) . 2_666 ?
C52 Ag22 Cl2 120.4(12) . . ?
C52 Ag22 Cl3 119.3(12) . . ?
Ag2 Ag23 Ag6 60.84(14) . . ?
Ag2 Ag23 Ag10 145.09(18) . . ?
Ag2 Ag23 Ag20 62.50(15) . . ?
Ag2 Ag23 Ag21 115.9(2) . . ?
Ag6 Ag23 Ag10 102.64(17) . . ?
Ag6 Ag23 Ag20 89.59(14) . . ?
Ag6 Ag23 Ag21 145.75(18) . . ?
Ag10 Ag23 Ag20 88.63(14) . . ?
Ag21 Ag23 Ag10 59.20(16) . . ?
Ag21 Ag23 Ag20 63.14(15) . . ?
C28 Ag23 Ag2 51.9(13) . . ?
C28 Ag23 Ag6 49.1(11) . . ?
C28 Ag23 Ag10 141.4(14) . . ?
C28 Ag23 Ag20 113.0(12) . . ?
C28 Ag23 Ag21 158.9(14) . . ?
C28 Ag23 C60 137.0(15) . . ?
C60 Ag23 Ag2 156.4(12) . . ?
C60 Ag23 Ag6 142.7(12) . . ?
C60 Ag23 Ag10 47.8(11) . . ?
C60 Ag23 Ag20 108.6(10) . . ?
C60 Ag23 Ag21 46.8(11) . . ?
Ag1 Cl1 Ag15 64.9(2) . . ?
Ag7 Cl1 Ag1 68.5(2) 2_666 . ?
Ag7 Cl1 Ag15 80.0(3) 2_666 . ?
Ag7 Cl1 Ag20 133.7(4) 2_666 . ?
Ag20 Cl1 Ag1 65.27(19) . . ?
Ag20 Cl1 Ag15 78.6(2) . . ?
Ag22 Cl1 Ag1 71.1(2) 2_666 . ?
Ag22 Cl1 Ag7 86.0(3) 2_666 2_666 ?
Ag22 Cl1 Ag15 136.0(4) 2_666 . ?
Ag22 Cl1 Ag20 81.8(3) 2_666 . ?
Ag1 Cl2 Ag16 134.0(4) . . ?
Ag7 Cl2 Ag1 68.1(2) . . ?
Ag7 Cl2 Ag15 134.4(4) . . ?
Ag7 Cl2 Ag16 113.1(3) . . ?
Ag7 Cl2 Ag20 79.9(3) . . ?
Ag7 Cl2 Ag22 84.2(3) . . ?
Ag15 Cl2 Ag1 66.3(2) . . ?
Ag15 Cl2 Ag16 98.3(3) . . ?
Ag15 Cl2 Ag22 79.8(3) . . ?
Ag20 Cl2 Ag1 65.5(2) . . ?
Ag20 Cl2 Ag15 81.8(3) . . ?
Ag20 Cl2 Ag16 158.9(4) . . ?
Ag20 Cl2 Ag22 134.7(4) . . ?
Ag22 Cl2 Ag1 69.2(2) . . ?
Ag22 Cl2 Ag16 65.3(2) . . ?
Ag7 Cl3 Ag1 65.5(2) 2_666 . ?
Ag7 Cl3 Ag17 110.4(3) 2_666 2_666 ?
Ag15 Cl3 Ag1 66.1(2) . . ?
Ag15 Cl3 Ag7 82.2(3) . 2_666 ?
Ag15 Cl3 Ag17 154.3(4) . 2_666 ?
Ag15 Cl3 Ag20 130.0(4) . 2_666 ?
Ag15 Cl3 Ag22 81.6(3) . . ?
Ag17 Cl3 Ag1 139.3(4) 2_666 . ?
Ag20 Cl3 Ag1 63.9(2) 2_666 . ?
Ag20 Cl3 Ag7 77.4(3) 2_666 2_666 ?
Ag20 Cl3 Ag17 75.6(3) 2_666 2_666 ?
Ag20 Cl3 Ag22 80.5(3) 2_666 . ?
Ag22 Cl3 Ag1 68.2(2) . . ?
Ag22 Cl3 Ag7 133.6(4) . 2_666 ?
Ag22 Cl3 Ag17 102.7(3) . 2_666 ?
Ag13 C1 Ag3 91.5(14) . . ?
Ag13 C1 Ag14 100.1(14) . . ?
Ag14 C1 Ag3 98.9(15) . . ?
C14 C1 Ag3 104(3) . . ?
C14 C1 Ag13 150(4) . . ?
C14 C1 Ag14 103(3) . . ?
H2A C2 H2B 109.5 . . ?
H2A C2 H2C 109.5 . . ?
H2B C2 H2C 109.5 . . ?
C54 C2 H2A 109.5 . . ?
C54 C2 H2B 109.5 . . ?
C54 C2 H2C 109.5 . . ?
H3A C3 H3B 109.5 . . ?
H3A C3 H3C 109.5 . . ?
H3B C3 H3C 109.5 . . ?
C62 C3 H3A 109.5 . . ?
C62 C3 H3B 109.5 . . ?
C62 C3 H3C 109.5 . . ?
C38 C4 C22 172(4) . . ?
H5A C5 H5B 109.5 . . ?
H5A C5 H5C 109.5 . . ?
H5B C5 H5C 109.5 . . ?
C30 C5 H5A 109.5 . . ?
C30 C5 H5B 109.5 . . ?
C30 C5 H5C 109.5 . . ?
C8 C6 C34 178(5) . . ?
H7A C7 H7B 109.5 . . ?
H7A C7 H7C 109.5 . . ?
H7B C7 H7C 109.5 . . ?
C68 C7 H7A 109.5 . . ?
C68 C7 H7B 109.5 . . ?
C68 C7 H7C 109.5 . . ?
Ag10 C8 Ag9 87.4(13) . . ?
Ag10 C8 Ag16 90.3(12) . . ?
Ag16 C8 Ag9 86.4(13) . . ?
C6 C8 Ag9 106(3) . . ?
C6 C8 Ag10 132(3) . . ?
C6 C8 Ag16 136(3) . . ?
H9A C9 H9B 109.5 . . ?
H9A C9 H9C 109.5 . . ?
H9B C9 H9C 109.5 . . ?
C90 C9 H9A 109.5 . . ?
C90 C9 H9B 109.5 . . ?
C90 C9 H9C 109.5 . . ?
Ag4 C10 Ag14 79.6(12) . 2_666 ?
Ag19 C10 Ag4 83.5(12) 2_666 . ?
Ag19 C10 Ag14 87.9(12) 2_666 2_666 ?
C71 C10 Ag4 105(3) . . ?
C71 C10 Ag14 134(3) . 2_666 ?
C71 C10 Ag19 138(3) . 2_666 ?
H11A C11 H11B 109.5 . . ?
H11A C11 H11C 109.5 . . ?
H11B C11 H11C 109.5 . . ?
C87 C11 H11A 109.5 . . ?
C87 C11 H11B 109.5 . . ?
C87 C11 H11C 109.5 . . ?
C29 C12 C51 110(3) . . ?
C29 C12 C73 108(3) . . ?
C63 C12 C29 109(4) . . ?
C63 C12 C51 110(3) . . ?
C63 C12 C73 110(3) . . ?
C73 C12 C51 110(3) . . ?
H13A C13 H13B 109.5 . . ?
H13A C13 H13C 109.5 . . ?
H13B C13 H13C 109.5 . . ?
C62 C13 H13A 109.5 . . ?
C62 C13 H13B 109.5 . . ?
C62 C13 H13C 109.5 . . ?
C1 C14 C62 179(4) . . ?
C37 C15 C19 96(4) . . ?
C72 C15 C19 113(4) . . ?
C72 C15 C37 118(4) . . ?
C72 C15 C75 104(4) . . ?
C75 C15 C19 106(4) . . ?
C75 C15 C37 119(4) . . ?
C18 C16 C90 171(5) . . ?
H17A C17 H17B 109.5 . . ?
H17A C17 H17C 109.5 . . ?
H17B C17 H17C 109.5 . . ?
C90 C17 H17A 109.5 . . ?
C90 C17 H17B 109.5 . . ?
C90 C17 H17C 109.5 . . ?
Ag4 C18 Ag6 95.0(17) . . ?
Ag4 C18 Ag16 92.4(16) . . ?
Ag16 C18 Ag6 98.3(17) . . ?
C16 C18 Ag4 160(4) . . ?
C16 C18 Ag6 99(3) . . ?
C16 C18 Ag16 100(3) . . ?
C15 C19 H19A 109.5 . . ?
C15 C19 H19B 109.5 . . ?
C15 C19 H19C 109.5 . . ?
H19A C19 H19B 109.5 . . ?
H19A C19 H19C 109.5 . . ?
H19B C19 H19C 109.5 . . ?
Ag11 C20 Ag5 85.5(15) . . ?
Ag11 C20 Ag19 86.6(14) . . ?
Ag19 C20 Ag5 88.3(14) . . ?
C26 C20 Ag5 122(3) . . ?
C26 C20 Ag11 140(3) . . ?
C26 C20 Ag19 119(3) . . ?
H21A C21 H21B 109.5 . . ?
H21A C21 H21C 109.5 . . ?
H21B C21 H21C 109.5 . . ?
C57 C21 H21A 109.5 . . ?
C57 C21 H21B 109.5 . . ?
C57 C21 H21C 109.5 . . ?
C4 C22 C35 107(4) . . ?
C4 C22 C58 115(3) . . ?
C4 C22 C96 111(3) . . ?
C35 C22 C58 103(4) . . ?
C35 C22 C96 104(3) . . ?
C58 C22 C96 116(3) . . ?
H23A C23 H23B 109.5 . . ?
H23A C23 H23C 109.5 . . ?
H23B C23 H23C 109.5 . . ?
C43 C23 H23A 109.5 . . ?
C43 C23 H23B 109.5 . . ?
C43 C23 H23C 109.5 . . ?
H24A C24 H24B 108.3 . . ?
H24A C24 H24C 97.8 . . ?
H24B C24 H24C 109.5 . . ?
C80 C24 H24A 121.7 . . ?
C80 C24 H24B 109.4 . . ?
C80 C24 H24C 109.3 . . ?
C92 C25 C68 175(5) . . ?
C20 C26 C76 172(5) . . ?
H27A C27 H27B 109.5 . . ?
H27A C27 H27C 109.5 . . ?
H27B C27 H27C 109.5 . . ?
C76 C27 H27A 109.5 . . ?
C76 C27 H27B 109.5 . . ?
C76 C27 H27C 109.5 . . ?
Ag6 C28 Ag2 81.3(13) . . ?
Ag23 C28 Ag2 81.7(16) . . ?
Ag23 C28 Ag6 84.5(14) . . ?
C42 C28 Ag2 107(4) . . ?
C42 C28 Ag6 138(4) . . ?
C42 C28 Ag23 137(4) . . ?
C12 C29 H29A 109.5 . . ?
C12 C29 H29B 109.5 . . ?
C12 C29 H29C 109.5 . . ?
H29A C29 H29B 109.5 . . ?
H29A C29 H29C 109.5 . . ?
H29B C29 H29C 109.5 . . ?
C5 C30 C41 110(4) . . ?
C5 C30 C44 106(4) . . ?
C5 C30 C79 96(4) . . ?
C41 C30 C79 121(4) . . ?
C44 C30 C41 115(4) . . ?
C44 C30 C79 106(4) . . ?
H31A C31 H31B 109.5 . . ?
H31A C31 H31C 109.5 . . ?
H31B C31 H31C 109.5 . . ?
C76 C31 H31A 109.5 . . ?
C76 C31 H31B 109.5 . . ?
C76 C31 H31C 109.5 . . ?
Ag7 C32 Ag6 80.0(12) . . ?
Ag7 C32 Ag12 83.4(16) . . ?
Ag12 C32 Ag6 117.7(17) . . ?
C36 C32 Ag6 90(3) . . ?
C36 C32 Ag7 164(4) . . ?
C36 C32 Ag12 112(3) . . ?
H33A C33 H33B 109.5 . . ?
H33A C33 H33C 109.5 . . ?
H33B C33 H33C 109.5 . . ?
C90 C33 H33A 109.5 . . ?
C90 C33 H33B 109.5 . . ?
C90 C33 H33C 109.5 . . ?
C6 C34 C49 108(3) . . ?
C6 C34 C67 110(4) . . ?
C61 C34 C6 113(3) . . ?
C61 C34 C49 110(4) . . ?
C61 C34 C67 107(4) . . ?
C67 C34 C49 109(3) . . ?
C22 C35 H35A 109.5 . . ?
C22 C35 H35B 109.5 . . ?
C22 C35 H35C 109.5 . . ?
H35A C35 H35B 109.5 . . ?
H35A C35 H35C 109.5 . . ?
H35B C35 H35C 109.5 . . ?
C32 C36 C87 172(5) . . ?
C15 C37 H37A 109.5 . . ?
C15 C37 H37B 109.5 . . ?
C15 C37 H37C 109.5 . . ?
H37A C37 H37B 109.5 . . ?
H37A C37 H37C 109.5 . . ?
H37B C37 H37C 109.5 . . ?
Ag15 C38 Ag10 83.8(13) . . ?
C4 C38 Ag10 110(3) . . ?
C4 C38 Ag15 166(3) . . ?
H39A C39 H39B 109.5 . . ?
H39A C39 H39C 109.5 . . ?
H39B C39 H39C 109.5 . . ?
C68 C39 H39A 109.5 . . ?
C68 C39 H39B 109.5 . . ?
C68 C39 H39C 109.5 . . ?
C52 C40 C64 168(4) . . ?
C30 C41 H41A 109.5 . . ?
C30 C41 H41B 109.5 . . ?
C30 C41 H41C 109.5 . . ?
H41A C41 H41B 109.5 . . ?
H41A C41 H41C 109.5 . . ?
H41B C41 H41C 109.5 . . ?
C28 C42 C43 178(7) . . ?
C42 C43 C23 108(4) . . ?
C42 C43 C45 112(4) . . ?
C42 C43 C89 107(3) . . ?
C45 C43 C23 87(4) . . ?
C45 C43 C89 126(4) . . ?
C89 C43 C23 115(4) . . ?
C60 C44 C30 178(5) . . ?
C43 C45 H45A 109.5 . . ?
C43 C45 H45B 109.5 . . ?
C43 C45 H45C 109.5 . . ?
H45A C45 H45B 109.5 . . ?
H45A C45 H45C 109.5 . . ?
H45B C45 H45C 109.5 . . ?
Ag3 C46 Ag21 82.5(13) . . ?
Ag5 C46 Ag3 84.1(13) . . ?
Ag5 C46 Ag21 81.8(13) . . ?
C73 C46 Ag3 134(3) . . ?
C73 C46 Ag5 135(3) . . ?
C73 C46 Ag21 121(3) . . ?
H47A C47 H47B 92.8 . . ?
H47A C47 H47C 107.6 . . ?
H47B C47 H47C 109.5 . . ?
C85 C47 H47A 114.4 . . ?
C85 C47 H47B 119.1 . . ?
C85 C47 H47C 111.6 . . ?
C70 C48 C54 175(5) . . ?
C34 C49 H49A 109.5 . . ?
C34 C49 H49B 109.5 . . ?
C34 C49 H49C 109.5 . . ?
H49A C49 H49B 109.5 . . ?
H49A C49 H49C 109.5 . . ?
H49B C49 H49C 109.5 . . ?
C66 C50 C57 170(5) . . ?
C12 C51 H51A 109.5 . . ?
C12 C51 H51B 109.5 . . ?
C12 C51 H51C 109.5 . . ?
H51A C51 H51B 109.5 . . ?
H51A C51 H51C 109.5 . . ?
H51B C51 H51C 109.5 . . ?
Ag22 C52 Ag8 84.7(14) . . ?
C40 C52 Ag8 101(3) . . ?
C40 C52 Ag22 171(4) . . ?
H53A C53 H53B 108.8 . . ?
H53A C53 H53C 109.5 . . ?
H53B C53 H53C 98.4 . . ?
C80 C53 H53A 109.5 . . ?
C80 C53 H53B 120.5 . . ?
C80 C53 H53C 109.4 . . ?
C2 C54 C48 110(4) . . ?
C2 C54 C86 105(4) . . ?
C65 C54 C2 117(5) . . ?
C65 C54 C48 111(4) . . ?
C65 C54 C86 102(4) . . ?
C86 C54 C48 111(4) . . ?
H55A C55 H55B 109.5 . . ?
H55A C55 H55C 109.5 . . ?
H55B C55 H55C 109.5 . . ?
C76 C55 H55A 109.5 . . ?
C76 C55 H55B 109.5 . . ?
C76 C55 H55C 109.5 . . ?
Ag2 C56 Ag12 89.2(16) . . ?
Ag2 C56 Ag17 93.4(18) . . ?
Ag17 C56 Ag12 93.2(19) . . ?
C74 C56 Ag2 153(5) . . ?
C74 C56 Ag12 114(4) . . ?
C74 C56 Ag17 98(4) . . ?
C21 C57 C81 100(3) . . ?
C50 C57 C21 111(4) . . ?
C50 C57 C81 103(4) . . ?
C83 C57 C21 105(5) . . ?
C83 C57 C50 130(5) . . ?
C83 C57 C81 104(4) . . ?
C22 C58 H58A 109.5 . . ?
C22 C58 H58B 109.5 . . ?
C22 C58 H58C 109.5 . . ?
H58A C58 H58B 109.5 . . ?
H58A C58 H58C 109.5 . . ?
H58B C58 H58C 109.5 . . ?
H59A C59 H59B 109.5 . . ?
H59A C59 H59C 109.5 . . ?
H59B C59 H59C 109.5 . . ?
C68 C59 H59A 109.5 . . ?
C68 C59 H59B 109.5 . . ?
C68 C59 H59C 109.5 . . ?
Ag21 C60 Ag10 84.2(14) . . ?
Ag21 C60 Ag23 86.1(15) . . ?
Ag23 C60 Ag10 85.4(15) . . ?
C44 C60 Ag10 135(4) . . ?
C44 C60 Ag21 129(4) . . ?
C44 C60 Ag23 121(3) . . ?
C34 C61 H61A 109.5 . . ?
C34 C61 H61B 109.5 . . ?
C34 C61 H61C 109.5 . . ?
H61A C61 H61B 109.5 . . ?
H61A C61 H61C 109.5 . . ?
H61B C61 H61C 109.5 . . ?
C3 C62 C14 107(3) . . ?
C3 C62 C88 112(3) . . ?
C13 C62 C3 100(4) . . ?
C13 C62 C14 115(3) . . ?
C13 C62 C88 113(3) . . ?
C14 C62 C88 109(3) . . ?
C12 C63 H63A 109.5 . . ?
C12 C63 H63B 109.5 . . ?
C12 C63 H63C 109.5 . . ?
H63A C63 H63B 109.5 . . ?
H63A C63 H63C 109.5 . . ?
H63B C63 H63C 109.5 . . ?
C40 C64 C69 106(3) . . ?
C40 C64 C84 100(3) . . ?
C69 C64 C84 107(3) . . ?
C94 C64 C40 113(4) . . ?
C94 C64 C69 114(4) . . ?
C94 C64 C84 115(4) . . ?
C54 C65 H65A 109.5 . . ?
C54 C65 H65B 109.5 . . ?
C54 C65 H65C 109.5 . . ?
H65A C65 H65B 109.5 . . ?
H65A C65 H65C 109.5 . . ?
H65B C65 H65C 109.5 . . ?
Ag9 C66 Ag8 85.0(16) . . ?
Ag9 C66 Ag18 94(2) . . ?
Ag18 C66 Ag8 88.4(18) . . ?
C50 C66 Ag8 128(4) . . ?
C50 C66 Ag9 143(4) . . ?
C50 C66 Ag18 102(4) . . ?
C34 C67 H67A 109.5 . . ?
C34 C67 H67B 109.5 . . ?
C34 C67 H67C 109.5 . . ?
H67A C67 H67B 109.5 . . ?
H67A C67 H67C 109.5 . . ?
H67B C67 H67C 109.5 . . ?
C7 C68 C39 114(3) . . ?
C7 C68 C59 115(4) . . ?
C25 C68 C7 106(4) . . ?
C25 C68 C39 105(4) . . ?
C25 C68 C59 113(3) . . ?
C59 C68 C39 104(3) . . ?
C64 C69 H69A 109.5 . . ?
C64 C69 H69B 109.5 . . ?
C64 C69 H69C 109.5 . . ?
H69A C69 H69B 109.5 . . ?
H69A C69 H69C 109.5 . . ?
H69B C69 H69C 109.5 . . ?
Ag11 C70 Ag8 85.5(16) . 2_666 ?
Ag17 C70 Ag8 86.5(17) . 2_666 ?
Ag17 C70 Ag11 86.8(19) . . ?
C48 C70 Ag8 122(4) . 2_666 ?
C48 C70 Ag11 125(5) . . ?
C48 C70 Ag17 136(4) . . ?
C10 C71 C80 170(4) . . ?
C15 C72 C82 170(5) . . ?
C46 C73 C12 175(4) . . ?
C56 C74 C85 165(7) . . ?
C15 C75 H75A 109.5 . . ?
C15 C75 H75B 109.5 . . ?
C15 C75 H75C 109.5 . . ?
H75A C75 H75B 109.5 . . ?
H75A C75 H75C 109.5 . . ?
H75B C75 H75C 109.5 . . ?
C26 C76 C27 110(4) . . ?
C26 C76 C31 109(4) . . ?
C26 C76 C55 107(4) . . ?
C27 C76 C31 104(4) . . ?
C27 C76 C55 110(4) . . ?
C31 C76 C55 117(4) . . ?
H77A C77 H77B 109.5 . . ?
H77A C77 H77C 105.9 . . ?
H77B C77 H77C 98.2 . . ?
C85 C77 H77A 109.3 . . ?
C85 C77 H77B 108.7 . . ?
C85 C77 H77C 124.3 . . ?
H78A C78 H78B 109.5 . . ?
H78A C78 H78C 109.5 . . ?
H78B C78 H78C 109.5 . . ?
C80 C78 H78A 109.5 . . ?
C80 C78 H78B 109.5 . . ?
C80 C78 H78C 109.5 . . ?
C30 C79 H79A 109.5 . . ?
C30 C79 H79B 109.5 . . ?
C30 C79 H79C 109.5 . . ?
H79A C79 H79B 109.5 . . ?
H79A C79 H79C 109.5 . . ?
H79B C79 H79C 109.5 . . ?
C24 C80 C53 97(3) . . ?
C24 C80 C78 111(3) . . ?
C71 C80 C24 118(3) . . ?
C71 C80 C53 108(3) . . ?
C71 C80 C78 112(3) . . ?
C78 C80 C53 111(3) . . ?
C57 C81 H81A 109.8 . . ?
C57 C81 H81B 108.4 . . ?
C57 C81 H81C 110.1 . . ?
H81A C81 H81B 109.5 . . ?
H81A C81 H81C 109.5 . . ?
H81B C81 H81C 109.5 . . ?
Ag13 C82 Ag12 81.5(16) . 2_666 ?
Ag18 C82 Ag12 89.6(15) . 2_666 ?
Ag18 C82 Ag13 87.8(15) . . ?
C72 C82 Ag12 129(4) . 2_666 ?
C72 C82 Ag13 104(4) . . ?
C72 C82 Ag18 140(4) . . ?
C57 C83 H83A 107.7 . . ?
C57 C83 H83B 111.6 . . ?
C57 C83 H83C 109.1 . . ?
H83A C83 H83B 109.5 . . ?
H83A C83 H83C 109.5 . . ?
H83B C83 H83C 109.5 . . ?
C64 C84 H84A 109.5 . . ?
C64 C84 H84B 109.5 . . ?
C64 C84 H84C 109.5 . . ?
H84A C84 H84B 109.5 . . ?
H84A C84 H84C 109.5 . . ?
H84B C84 H84C 109.5 . . ?
C74 C85 C47 109(5) . . ?
C74 C85 C77 115(5) . . ?
C77 C85 C47 98(4) . . ?
C95 C85 C47 105(5) . . ?
C95 C85 C74 110(5) . . ?
C95 C85 C77 119(5) . . ?
C54 C86 H86A 109.5 . . ?
C54 C86 H86B 109.5 . . ?
C54 C86 H86C 109.5 . . ?
H86A C86 H86B 109.5 . . ?
H86A C86 H86C 109.5 . . ?
H86B C86 H86C 109.5 . . ?
C11 C87 C36 114(4) . . ?
C11 C87 C93 106(4) . . ?
C91 C87 C11 110(3) . . ?
C91 C87 C36 102(3) . . ?
C91 C87 C93 112(4) . . ?
C93 C87 C36 114(3) . . ?
C62 C88 H88A 109.5 . . ?
C62 C88 H88B 109.5 . . ?
C62 C88 H88C 109.5 . . ?
H88A C88 H88B 109.5 . . ?
H88A C88 H88C 109.5 . . ?
H88B C88 H88C 109.5 . . ?
C43 C89 H89A 109.5 . . ?
C43 C89 H89B 109.5 . . ?
C43 C89 H89C 109.5 . . ?
H89A C89 H89B 109.5 . . ?
H89A C89 H89C 109.5 . . ?
H89B C89 H89C 109.5 . . ?
C9 C90 C17 108(4) . . ?
C16 C90 C9 107(4) . . ?
C16 C90 C17 106(4) . . ?
C16 C90 C33 112(4) . . ?
C33 C90 C9 114(4) . . ?
C33 C90 C17 110(4) . . ?
C87 C91 H91A 109.5 . . ?
C87 C91 H91B 109.5 . . ?
C87 C91 H91C 109.5 . . ?
H91A C91 H91B 109.5 . . ?
H91A C91 H91C 109.5 . . ?
H91B C91 H91C 109.5 . . ?
Ag20 C92 Ag5 82.7(12) . . ?
C25 C92 Ag5 103(3) . . ?
C25 C92 Ag20 174(4) . . ?
C87 C93 H93A 109.5 . . ?
C87 C93 H93B 109.5 . . ?
C87 C93 H93C 109.5 . . ?
H93A C93 H93B 109.5 . . ?
H93A C93 H93C 109.5 . . ?
H93B C93 H93C 109.5 . . ?
C64 C94 H94A 109.5 . . ?
C64 C94 H94B 109.5 . . ?
C64 C94 H94C 109.5 . . ?
H94A C94 H94B 109.5 . . ?
H94A C94 H94C 109.5 . . ?
H94B C94 H94C 109.5 . . ?
C85 C95 H95A 109.5 . . ?
C85 C95 H95B 109.5 . . ?
C85 C95 H95C 109.5 . . ?
H95A C95 H95B 109.5 . . ?
H95A C95 H95C 109.5 . . ?
H95B C95 H95C 109.5 . . ?
C22 C96 H96A 109.5 . . ?
C22 C96 H96B 109.5 . . ?
C22 C96 H96C 109.5 . . ?
H96A C96 H96B 109.5 . . ?
H96A C96 H96C 109.5 . . ?
H96B C96 H96C 109.5 . . ?

loop_
_geom_bond_atom_site_label_1
_geom_bond_atom_site_label_2
_geom_bond_distance
_geom_bond_site_symmetry_2
_geom_bond_publ_flag
Sb1 F1 1.86(3) . ?
Sb1 F4 1.86(3) . ?
Sb1 F5 1.80(4) . ?
Sb1 F6 1.88(2) . ?
Sb1 F9 1.88(3) . ?
Sb1 F12 1.77(3) . ?
Sb2 F2 1.83(4) . ?
Sb2 F3 1.86(3) . ?
Sb2 F7 1.80(4) . ?
Sb2 F8 1.83(3) . ?
Sb2 F10 1.85(3) . ?
Sb2 F11 1.84(6) . ?
Ag1 Ag7 3.077(3) 2_666 ?
Ag1 Ag7 3.077(3) . ?
Ag1 Ag15 3.026(3) . ?
Ag1 Ag15 3.026(3) 2_666 ?
Ag1 Ag20 2.987(3) 2_666 ?
Ag1 Ag20 2.987(3) . ?
Ag1 Cl1 2.790(9) 2_666 ?
Ag1 Cl1 2.790(9) . ?
Ag1 Cl2 2.820(9) . ?
Ag1 Cl2 2.820(9) 2_666 ?
Ag1 Cl3 2.906(9) . ?
Ag1 Cl3 2.906(9) 2_666 ?
Ag2 Ag6 2.975(6) . ?
Ag2 Ag12 3.064(5) . ?
Ag2 Ag17 3.152(6) . ?
Ag2 Ag20 3.292(6) . ?
Ag2 Ag23 2.929(5) . ?
Ag2 C28 2.33(5) . ?
Ag2 C56 2.05(4) . ?
Ag3 Ag5 2.939(6) . ?
Ag3 Ag13 3.061(6) . ?
Ag3 Ag15 3.210(6) . ?
Ag3 Ag21 2.906(6) . ?
Ag3 C1 2.26(4) . ?
Ag3 C46 2.20(4) . ?
Ag4 Ag6 3.212(5) . ?
Ag4 Ag14 2.928(4) 2_666 ?
Ag4 Ag16 3.123(4) . ?
Ag4 Ag19 2.931(5) 2_666 ?
Ag4 C10 2.26(4) . ?
Ag4 C18 2.01(4) . ?
Ag5 Ag11 2.962(7) . ?
Ag5 Ag19 3.128(7) . ?
Ag5 Ag20 3.180(7) . ?
Ag5 Ag21 2.875(7) . ?
Ag5 C20 2.26(4) . ?
Ag5 C46 2.19(4) . ?
Ag5 C92 2.70(4) . ?
Ag6 Ag7 3.058(5) . ?
Ag6 Ag23 2.947(5) . ?
Ag6 C18 2.34(4) . ?
Ag6 C28 2.24(4) . ?
Ag6 C32 2.63(4) . ?
Ag7 Ag12 2.914(6) . ?
Ag7 Ag14 3.045(6) 2_666 ?
Ag7 Cl1 2.678(10) 2_666 ?
Ag7 Cl2 2.669(10) . ?
Ag7 Cl3 2.781(10) 2_666 ?
Ag7 C32 2.09(4) . ?
Ag8 Ag9 2.928(5) . ?
Ag8 Ag11 3.016(6) 2_666 ?
Ag8 Ag17 3.034(5) 2_666 ?
Ag8 Ag18 3.127(5) . ?
Ag8 Ag22 3.059(5) . ?
Ag8 C52 2.46(4) . ?
Ag8 C66 2.28(5) . ?
Ag8 C70 2.29(4) 2_666 ?
Ag9 Ag10 3.039(5) . ?
Ag9 Ag15 3.270(7) . ?
Ag9 Ag16 3.031(6) . ?
Ag9 Ag18 3.111(6) . ?
Ag9 C8 2.25(4) . ?
Ag9 C66 2.04(4) . ?
Ag10 Ag15 3.074(5) . ?
Ag10 Ag16 3.062(6) . ?
Ag10 Ag21 2.976(6) . ?
Ag10 Ag23 3.019(5) . ?
Ag10 C8 2.15(4) . ?
Ag10 C38 2.52(4) . ?
Ag10 C60 2.24(4) . ?
Ag11 Ag17 2.939(6) . ?
Ag11 Ag19 2.978(6) . ?
Ag11 Ag22 3.363(7) 2_666 ?
Ag11 C20 2.10(4) . ?
Ag11 C70 2.15(5) . ?
Ag12 Ag13 2.958(6) 2_666 ?
Ag12 Ag17 3.328(6) . ?
Ag12 Ag18 3.051(5) 2_666 ?
Ag12 C32 2.29(5) . ?
Ag12 C56 2.30(5) . ?
Ag12 C82 2.27(4) 2_666 ?
Ag13 Ag14 3.222(5) . ?
Ag13 Ag15 3.262(6) . ?
Ag13 Ag18 2.992(6) . ?
Ag13 C1 2.00(4) . ?
Ag13 C82 2.26(5) . ?
Ag14 Ag19 3.098(7) . ?
Ag14 C1 2.20(4) . ?
Ag14 C10 2.32(4) 2_666 ?
Ag15 Cl1 2.849(9) . ?
Ag15 Cl2 2.712(9) . ?
Ag15 Cl3 2.627(10) . ?
Ag15 C38 2.05(4) . ?
Ag16 Ag22 3.042(6) . ?
Ag16 Cl2 2.872(10) . ?
Ag16 C8 2.17(3) . ?
Ag16 C18 2.31(4) . ?
Ag17 Cl3 2.847(10) 2_666 ?
Ag17 C56 2.28(6) . ?
Ag17 C70 2.13(5) . ?
Ag18 C66 2.21(5) . ?
Ag18 C82 2.05(5) . ?
Ag19 Ag22 3.040(6) 2_666 ?
Ag19 C10 2.14(4) 2_666 ?
Ag19 C20 2.24(4) . ?
Ag20 Ag21 3.355(7) . ?
Ag20 Ag23 3.374(6) . ?
Ag20 Cl1 2.748(9) . ?
Ag20 Cl2 2.702(10) . ?
Ag20 Cl3 2.734(10) 2_666 ?
Ag20 C92 2.06(4) . ?
Ag21 Ag23 3.006(6) . ?
Ag21 C46 2.20(4) . ?
Ag21 C60 2.20(4) . ?
Ag22 Cl1 2.661(10) 2_666 ?
Ag22 Cl2 2.763(11) . ?
Ag22 Cl3 2.747(9) . ?
Ag22 C52 2.06(4) . ?
Ag23 C28 2.14(4) . ?
Ag23 C60 2.21(4) . ?
C1 C14 1.216(19) . ?
C2 H2A 0.9800 . ?
C2 H2B 0.9800 . ?
C2 H2C 0.9800 . ?
C2 C54 1.39(5) . ?
C3 H3A 0.9800 . ?
C3 H3B 0.9800 . ?
C3 H3C 0.9800 . ?
C3 C62 1.55(6) . ?
C4 C22 1.39(5) . ?
C4 C38 1.25(5) . ?
C5 H5A 0.9800 . ?
C5 H5B 0.9800 . ?
C5 H5C 0.9800 . ?
C5 C30 1.31(5) . ?
C6 C8 1.209(19) . ?
C6 C34 1.50(5) . ?
C7 H7A 0.9800 . ?
C7 H7B 0.9800 . ?
C7 H7C 0.9800 . ?
C7 C68 1.57(6) . ?
C9 H9A 0.9800 . ?
C9 H9B 0.9800 . ?
C9 H9C 0.9800 . ?
C9 C90 1.63(6) . ?
C10 C71 1.21(4) . ?
C11 H11A 0.9800 . ?
C11 H11B 0.9800 . ?
C11 H11C 0.9800 . ?
C11 C87 1.49(5) . ?
C12 C29 1.47(5) . ?
C12 C51 1.62(5) . ?
C12 C63 1.41(5) . ?
C12 C73 1.51(5) . ?
C13 H13A 0.9800 . ?
C13 H13B 0.9800 . ?
C13 H13C 0.9800 . ?
C13 C62 1.39(5) . ?
C14 C62 1.55(5) . ?
C15 C19 1.68(6) . ?
C15 C37 1.57(6) . ?
C15 C72 1.28(5) . ?
C15 C75 1.49(2) . ?
C16 C18 1.24(5) . ?
C16 C90 1.46(5) . ?
C17 H17A 0.9800 . ?
C17 H17B 0.9800 . ?
C17 H17C 0.9800 . ?
C17 C90 1.63(6) . ?
C19 H19A 0.9800 . ?
C19 H19B 0.9800 . ?
C19 H19C 0.9800 . ?
C20 C26 1.23(5) . ?
C21 H21A 0.9800 . ?
C21 H21B 0.9800 . ?
C21 H21C 0.9800 . ?
C21 C57 1.48(2) . ?
C22 C35 1.45(6) . ?
C22 C58 1.46(5) . ?
C22 C96 1.50(5) . ?
C23 H23A 0.9800 . ?
C23 H23B 0.9800 . ?
C23 H23C 0.9800 . ?
C23 C43 1.72(7) . ?
C24 H24A 0.9541 . ?
C24 H24B 0.9800 . ?
C24 H24C 0.9798 . ?
C24 C80 1.38(5) . ?
C25 C68 1.39(5) . ?
C25 C92 1.20(5) . ?
C26 C76 1.40(5) . ?
C27 H27A 0.9800 . ?
C27 H27B 0.9800 . ?
C27 H27C 0.9800 . ?
C27 C76 1.44(5) . ?
C28 C42 1.16(5) . ?
C29 H29A 0.9800 . ?
C29 H29B 0.9800 . ?
C29 H29C 0.9800 . ?
C30 C41 1.49(6) . ?
C30 C44 1.42(5) . ?
C30 C79 1.54(6) . ?
C31 H31A 0.9800 . ?
C31 H31B 0.9800 . ?
C31 H31C 0.9800 . ?
C31 C76 1.52(5) . ?
C32 C36 1.20(5) . ?
C33 H33A 0.9800 . ?
C33 H33B 0.9800 . ?
C33 H33C 0.9800 . ?
C33 C90 1.52(6) . ?
C34 C49 1.59(5) . ?
C34 C61 1.48(5) . ?
C34 C67 1.52(6) . ?
C35 H35A 0.9800 . ?
C35 H35B 0.9800 . ?
C35 H35C 0.9800 . ?
C36 C87 1.55(5) . ?
C37 H37A 0.9800 . ?
C37 H37B 0.9800 . ?
C37 H37C 0.9800 . ?
C39 H39A 0.9800 . ?
C39 H39B 0.9800 . ?
C39 H39C 0.9800 . ?
C39 C68 1.66(6) . ?
C40 C52 1.24(5) . ?
C40 C64 1.56(6) . ?
C41 H41A 0.9800 . ?
C41 H41B 0.9800 . ?
C41 H41C 0.9800 . ?
C42 C43 1.48(6) . ?
C43 C45 1.49(6) . ?
C43 C89 1.58(6) . ?
C44 C60 1.17(5) . ?
C45 H45A 0.9800 . ?
C45 H45B 0.9800 . ?
C45 H45C 0.9800 . ?
C46 C73 1.26(5) . ?
C47 H47A 1.0104 . ?
C47 H47B 0.9800 . ?
C47 H47C 0.9800 . ?
C47 C85 1.78(7) . ?
C48 C54 1.58(6) . ?
C48 C70 1.18(6) . ?
C49 H49A 0.9800 . ?
C49 H49B 0.9800 . ?
C49 H49C 0.9800 . ?
C50 C57 1.39(6) . ?
C50 C66 1.25(6) . ?
C51 H51A 0.9800 . ?
C51 H51B 0.9800 . ?
C51 H51C 0.9800 . ?
C53 H53A 0.9801 . ?
C53 H53B 0.9633 . ?
C53 H53C 0.9796 . ?
C53 C80 1.66(5) . ?
C54 C65 1.38(6) . ?
C54 C86 1.53(6) . ?
C55 H55A 0.9800 . ?
C55 H55B 0.9800 . ?
C55 H55C 0.9800 . ?
C55 C76 1.60(6) . ?
C56 C74 1.22(2) . ?
C57 C81 1.75(6) . ?
C57 C83 1.32(6) . ?
C58 H58A 0.9800 . ?
C58 H58B 0.9800 . ?
C58 H58C 0.9800 . ?
C59 H59A 0.9800 . ?
C59 H59B 0.9800 . ?
C59 H59C 0.9800 . ?
C59 C68 1.59(6) . ?
C61 H61A 0.9800 . ?
C61 H61B 0.9800 . ?
C61 H61C 0.9800 . ?
C62 C88 1.60(5) . ?
C63 H63A 0.9800 . ?
C63 H63B 0.9800 . ?
C63 H63C 0.9800 . ?
C64 C69 1.60(6) . ?
C64 C84 1.60(5) . ?
C64 C94 1.36(5) . ?
C65 H65A 0.9800 . ?
C65 H65B 0.9800 . ?
C65 H65C 0.9800 . ?
C67 H67A 0.9800 . ?
C67 H67B 0.9800 . ?
C67 H67C 0.9800 . ?
C69 H69A 0.9800 . ?
C69 H69B 0.9800 . ?
C69 H69C 0.9800 . ?
C71 C80 1.38(5) . ?
C72 C82 1.35(5) . ?
C74 C85 1.48(6) . ?
C75 H75A 0.9800 . ?
C75 H75B 0.9800 . ?
C75 H75C 0.9800 . ?
C77 H77A 0.9801 . ?
C77 H77B 0.9800 . ?
C77 H77C 0.9989 . ?
C77 C85 1.51(7) . ?
C78 H78A 0.9800 . ?
C78 H78B 0.9800 . ?
C78 H78C 0.9800 . ?
C78 C80 1.54(5) . ?
C79 H79A 0.9800 . ?
C79 H79B 0.9800 . ?
C79 H79C 0.9800 . ?
C81 H81A 0.9800 . ?
C81 H81B 0.9800 . ?
C81 H81C 0.9800 . ?
C83 H83A 0.9799 . ?
C83 H83B 0.9800 . ?
C83 H83C 0.9799 . ?
C84 H84A 0.9800 . ?
C84 H84B 0.9800 . ?
C84 H84C 0.9800 . ?
C85 C95 1.33(6) . ?
C86 H86A 0.9800 . ?
C86 H86B 0.9800 . ?
C86 H86C 0.9800 . ?
C87 C91 1.48(2) . ?
C87 C93 1.49(6) . ?
C88 H88A 0.9800 . ?
C88 H88B 0.9800 . ?
C88 H88C 0.9800 . ?
C89 H89A 0.9800 . ?
C89 H89B 0.9800 . ?
C89 H89C 0.9800 . ?
C91 H91A 0.9800 . ?
C91 H91B 0.9800 . ?
C91 H91C 0.9800 . ?
C93 H93A 0.9800 . ?
C93 H93B 0.9800 . ?
C93 H93C 0.9800 . ?
C94 H94A 0.9800 . ?
C94 H94B 0.9800 . ?
C94 H94C 0.9800 . ?
C95 H95A 0.9800 . ?
C95 H95B 0.9800 . ?
C95 H95C 0.9800 . ?
C96 H96A 0.9800 . ?
C96 H96B 0.9800 . ?
C96 H96C 0.9800 . ?

loop_
_geom_torsion_atom_site_label_1
_geom_torsion_atom_site_label_2
_geom_torsion_atom_site_label_3
_geom_torsion_atom_site_label_4
_geom_torsion
_geom_torsion_site_symmetry_1
_geom_torsion_site_symmetry_2
_geom_torsion_site_symmetry_3
_geom_torsion_site_symmetry_4
_geom_torsion_publ_flag
Ag2 C56 C74 C85 55(29) . . . . ?
Ag12 C56 C74 C85 -94(22) . . . . ?
Ag17 C56 C74 C85 169(21) . . . . ?
C15 C72 C82 Ag12 24(38) . . . 2_666 ?
C15 C72 C82 Ag13 114(34) . . . . ?
C15 C72 C82 Ag18 -141(32) . . . . ?
C19 C15 C72 C82 -124(34) . . . . ?
C37 C15 C72 C82 -12(37) . . . . ?
C52 C40 C64 C69 -107(20) . . . . ?
C52 C40 C64 C84 142(19) . . . . ?
C52 C40 C64 C94 18(21) . . . . ?
C56 C74 C85 C47 4(24) . . . . ?
C56 C74 C85 C77 -106(23) . . . . ?
C56 C74 C85 C95 118(22) . . . . ?
C57 C50 C66 Ag8 145(29) . . . . ?
C57 C50 C66 Ag9 -5(38) . . . . ?
C57 C50 C66 Ag18 -118(32) . . . . ?
C64 C40 C52 Ag8 80(20) . . . . ?
C66 C50 C57 C21 -93(32) . . . . ?
C66 C50 C57 C81 161(31) . . . . ?
C66 C50 C57 C83 39(35) . . . . ?
C75 C15 C72 C82 122(34) . . . . ?

loop_
_smtbx_masks_void_nr
_smtbx_masks_void_average_x
_smtbx_masks_void_average_y
_smtbx_masks_void_average_z
_smtbx_masks_void_volume
_smtbx_masks_void_count_electrons
_smtbx_masks_void_content
1 0.156 0.879 0.470 21.0 1.0 ?
2 0.500 1.000 1.000 433.4 179.6 ?
3 0.218 0.574 0.922 14.7 0.4 ?
4 0.212 0.791 0.178 10.9 0.0 ?
5 0.782 0.426 0.078 14.7 0.0 ?
6 0.788 0.209 0.822 10.9 0.0 ?
7 0.844 0.121 0.530 21.0 1.3 ?
